data_7032359
loop_
_publ_author_name
'Li, Yuanzhuo'
'Zhao, Ke-Qing'
'Feng, Chun'
'Elsegood, Mark R. J.'
'Prior, Timothy J.'
'Sun, Xinsen'
'Redshaw, Carl'

_publ_section_title
;
 Ethyleneglycol tungsten complexes of calix[6 and 8]arenes: synthesis,
 characterization and ROP of \e-caprolactone.
;
_journal_issue 36
_journal_name_full 'Dalton transactions (Cambridge, England : 2003)'
_journal_page_first 13612
_journal_page_last 13619
_journal_paper_doi 10.1039/c4dt01936a
_journal_volume 43
_journal_year 2014
_chemical_formula_moiety 'C96 H128 O16 W2, 3.5(C2 H3 N)'
_chemical_formula_sum 'C103 H134.5 N3.5 O16 W2'
_chemical_formula_weight 2045.34
_space_group_IT_number 2
_symmetry_cell_setting triclinic
_symmetry_space_group_name_Hall '-P 1'
_symmetry_space_group_name_H-M 'P -1'
_atom_sites_solution_hydrogens geom
_atom_sites_solution_primary direct
_atom_sites_solution_secondary difmap
_audit_creation_method SHELXL-97
_cell_angle_alpha 112.0219(9)
_cell_angle_beta 105.3910(10)
_cell_angle_gamma 93.0486(10)
_cell_formula_units_Z 2
_cell_length_a 14.8901(11)
_cell_length_b 17.5516(13)
_cell_length_c 22.0164(16)
_cell_measurement_reflns_used 10252
_cell_measurement_temperature 150(2)
_cell_measurement_theta_max 26.20
_cell_measurement_theta_min 2.25
_cell_volume 5067.2(6)
_computing_cell_refinement 'Bruker SAINT'
_computing_data_collection 'Bruker APEX 2'
_computing_data_reduction 'Bruker SAINT'
_computing_molecular_graphics 'Bruker SHELXTL'
_computing_publication_material 'Bruker SHELXTL and local programs'
_computing_structure_refinement 'SHELXL-97 (Sheldrick, 2008)'
_computing_structure_solution 'SHELXS-97 (Sheldrick, 2008)'
_diffrn_ambient_temperature 150(2)
_diffrn_measured_fraction_theta_full 0.985
_diffrn_measured_fraction_theta_max 0.959
_diffrn_measurement_device_type 'Bruker SMART APEX 2 CCD diffractometer'
_diffrn_measurement_method '\w rotation with narrow frames'
_diffrn_radiation_monochromator 'silicon 111'
_diffrn_radiation_source 'Daresbury SRS station 9.8'
_diffrn_radiation_type synchrotron
_diffrn_radiation_wavelength 0.6884
_diffrn_reflns_av_R_equivalents 0.0443
_diffrn_reflns_av_sigmaI/netI 0.0803
_diffrn_reflns_limit_h_max 21
_diffrn_reflns_limit_h_min -21
_diffrn_reflns_limit_k_max 25
_diffrn_reflns_limit_k_min -25
_diffrn_reflns_limit_l_max 31
_diffrn_reflns_limit_l_min -31
_diffrn_reflns_number 60220
_diffrn_reflns_theta_full 28.00
_diffrn_reflns_theta_max 30.00
_diffrn_reflns_theta_min 1.69
_diffrn_standards_decay_% 4
_diffrn_standards_number 0
_exptl_absorpt_coefficient_mu 2.331
_exptl_absorpt_correction_T_max 0.933
_exptl_absorpt_correction_T_min 0.679
_exptl_absorpt_correction_type multi-scan
_exptl_absorpt_process_details 'SADABS v2004/1, Sheldrick, G.M., (2004)'
_exptl_crystal_colour yellow
_exptl_crystal_density_diffrn 1.341
_exptl_crystal_density_method 'not measured'
_exptl_crystal_description tablet
_exptl_crystal_F_000 2106
_exptl_crystal_recrystallization_method 'Re-crystallisation from solvent: Acetonitrile'
_exptl_crystal_size_max 0.18
_exptl_crystal_size_mid 0.08
_exptl_crystal_size_min 0.03
_refine_diff_density_max 1.318
_refine_diff_density_min -2.295
_refine_diff_density_rms 0.109
_refine_ls_extinction_method none
_refine_ls_goodness_of_fit_ref 1.113
_refine_ls_hydrogen_treatment mixed
_refine_ls_matrix_type full
_refine_ls_number_parameters 1435
_refine_ls_number_reflns 31223
_refine_ls_number_restraints 1062
_refine_ls_restrained_S_all 1.102
_refine_ls_R_factor_all 0.1172
_refine_ls_R_factor_gt 0.0763
_refine_ls_shift/su_max 0.003
_refine_ls_shift/su_mean 0.000
_refine_ls_structure_factor_coef Fsqd
_refine_ls_weighting_details 'calc w=1/[\s^2^(Fo^2^)+(0.0320P)^2^+20.4683P] where P=(Fo^2^+2Fc^2^)/3'
_refine_ls_weighting_scheme calc
_refine_ls_wR_factor_gt 0.1588
_refine_ls_wR_factor_ref 0.1750
_reflns_number_gt 20519
_reflns_number_total 31223
_reflns_threshold_expression >2sigma(I)
_cod_duplicate_entry 7031772
_cod_data_source_file c4dt01936a2.cif
_cod_data_source_block 4
_cod_depositor_comments
;
The following automatic conversions were performed:

'_symmetry_cell_setting' value 'Triclinic' changed to 'triclinic'
according to
/usr/data/users/saulius/crontab/automatic-downloads/current/RSC/lib/dictionaries/cif_core.dic
dictionary named 'cif_core.dic' version 2.4.2 from 2011-04-26.

Automatic conversion script
Id: cif_fix_values 2281 2013-09-26 08:29:07Z andrius 

The following automatic conversions were performed:

data name '_iucr_refine_instruction_details' was replaced with
'_iucr_refine_instructions_details' as specified in the replacement
file 'data/replacement-values/replacement_tags.lst'.

Automatic conversion script
Id: cif_correct_tags 9268 2022-04-12 08:56:07Z antanas 
;
_cod_original_sg_symbol_H-M P-1
_cod_original_formula_sum 'C103 H134.50 N3.50 O16 W2'
_cod_database_code 7032359

loop_
_symmetry_equiv_pos_as_xyz
'x, y, z'
'-x, -y, -z'

loop_
_atom_site_label
_atom_site_type_symbol
_atom_site_fract_x
_atom_site_fract_y
_atom_site_fract_z
_atom_site_U_iso_or_equiv
_atom_site_adp_type
_atom_site_occupancy
_atom_site_symmetry_multiplicity
_atom_site_calc_flag
_atom_site_refinement_flags
_atom_site_disorder_assembly
_atom_site_disorder_group
W1 W 0.39610(2) 0.759578(18) 0.841122(14) 0.03733(9) Uani 0.8339(8) 1 d PU A 1
W1X W 0.40087(10) 0.67975(8) 0.77070(7) 0.0362(4) Uani 0.1661(8) 1 d PU A 2
W2 W 0.21152(16) 1.07321(4) 0.82823(4) 0.0478(4) Uani 0.626(5) 1 d PU B 1
W2X W 0.2574(3) 1.06384(15) 0.84334(17) 0.0700(8) Uani 0.374(5) 1 d PU B 2
O1 O 0.3768(3) 0.6462(3) 0.8361(2) 0.0479(10) Uani 1 1 d . . .
O2 O 0.3281(3) 0.7934(3) 0.9061(2) 0.0550(12) Uani 1 1 d . . .
O3 O 0.1822(3) 0.9786(2) 0.8471(2) 0.0533(11) Uani 1 1 d . . .
O4 O 0.1435(4) 1.0167(3) 0.7415(3) 0.0613(14) Uani 1 1 d . . .
O5 O 0.3446(4) 0.8489(3) 0.5949(2) 0.0538(11) Uani 1 1 d . . .
H5 H 0.3632 0.8042 0.5762 0.081 Uiso 1 1 calc R . .
O6 O 0.3195(3) 0.6840(2) 0.5081(2) 0.0466(10) Uani 1 1 d . . .
H6 H 0.3255 0.6457 0.5223 0.070 Uiso 1 1 calc R . .
O7 O 0.3454(3) 0.5631(3) 0.5532(2) 0.0476(10) Uani 1 1 d . . .
H7 H 0.3626 0.5658 0.5936 0.071 Uiso 1 1 calc R . .
O8 O 0.3691(3) 0.5679(3) 0.6780(2) 0.0493(10) Uani 1 1 d D . .
H8 H 0.344(6) 0.599(5) 0.706(4) 0.074 Uiso 0.8339(8) 1 d PD . .
C1 C 0.3175(4) 0.6068(4) 0.8575(3) 0.0420(13) Uani 1 1 d . A .
C2 C 0.2451(4) 0.5422(4) 0.8093(3) 0.0422(13) Uani 1 1 d . . .
C3 C 0.1850(5) 0.5045(4) 0.8328(3) 0.0474(14) Uani 1 1 d . A .
H3 H 0.1352 0.4606 0.8001 0.057 Uiso 1 1 calc R . .
C4 C 0.1957(5) 0.5292(4) 0.9027(4) 0.0545(17) Uani 1 1 d . . .
C5 C 0.2708(5) 0.5916(5) 0.9485(3) 0.0546(17) Uani 1 1 d . A .
H5A H 0.2804 0.6081 0.9964 0.066 Uiso 1 1 calc R . .
C6 C 0.3329(4) 0.6315(4) 0.9283(3) 0.0453(14) Uani 1 1 d . . .
C7 C 0.1270(6) 0.4921(6) 0.9291(5) 0.077(2) Uani 1 1 d U A .
C8 C 0.0502(7) 0.4248(7) 0.8731(5) 0.104(3) Uani 1 1 d U . .
H8A H 0.0094 0.4033 0.8935 0.156 Uiso 1 1 calc R A .
H8B H 0.0783 0.3795 0.8469 0.156 Uiso 1 1 calc R . .
H8C H 0.0125 0.4476 0.8423 0.156 Uiso 1 1 calc R . .
C9 C 0.1772(7) 0.4556(6) 0.9779(5) 0.099(3) Uani 1 1 d U . .
H9A H 0.2281 0.4982 1.0155 0.148 Uiso 1 1 calc R A .
H9B H 0.2039 0.4082 0.9531 0.148 Uiso 1 1 calc R . .
H9C H 0.1322 0.4368 0.9969 0.148 Uiso 1 1 calc R . .
C10 C 0.0773(9) 0.5631(7) 0.9647(8) 0.149(5) Uani 1 1 d U . .
H10A H 0.1246 0.6086 1.0027 0.224 Uiso 1 1 calc R A .
H10B H 0.0328 0.5418 0.9828 0.224 Uiso 1 1 calc R . .
H10C H 0.0428 0.5840 0.9313 0.224 Uiso 1 1 calc R . .
C11 C 0.4094(5) 0.7022(4) 0.9825(3) 0.0519(16) Uani 1 1 d . A .
H11A H 0.4427 0.6848 1.0192 0.062 Uiso 1 1 calc R . .
H11B H 0.4561 0.7152 0.9615 0.062 Uiso 1 1 calc R . .
C12 C 0.3320(4) 0.8241(4) 0.9750(3) 0.0434(13) Uani 1 1 d . A .
C13 C 0.3690(4) 0.7792(4) 1.0137(3) 0.0421(13) Uani 1 1 d . . .
C14 C 0.3628(5) 0.8051(4) 1.0795(3) 0.0539(16) Uani 1 1 d . A .
H14 H 0.3860 0.7743 1.1060 0.065 Uiso 1 1 calc R . .
C15 C 0.3235(6) 0.8754(5) 1.1086(4) 0.067(2) Uani 1 1 d . . .
C16 C 0.2941(5) 0.9198(5) 1.0681(4) 0.064(2) Uani 1 1 d . A .
H16 H 0.2702 0.9695 1.0873 0.077 Uiso 1 1 calc R . .
C17 C 0.2979(4) 0.8955(4) 1.0022(4) 0.0508(15) Uani 1 1 d . . .
C18 C 0.3011(11) 0.8869(11) 1.1770(9) 0.086(4) Uani 0.642(14) 1 d PDU A 1
C19 C 0.3880(16) 0.8830(17) 1.2308(12) 0.137(8) Uani 0.642(14) 1 d PDU A 1
H19A H 0.4102 0.8301 1.2117 0.205 Uiso 0.642(14) 1 calc PR A 1
H19B H 0.3713 0.8868 1.2719 0.205 Uiso 0.642(14) 1 calc PR A 1
H19C H 0.4383 0.9295 1.2433 0.205 Uiso 0.642(14) 1 calc PR A 1
C20 C 0.2214(13) 0.8193(11) 1.1649(8) 0.131(8) Uani 0.642(14) 1 d PDU A 1
H20A H 0.2374 0.7642 1.1428 0.197 Uiso 0.642(14) 1 calc PR A 1
H20B H 0.1626 0.8248 1.1350 0.197 Uiso 0.642(14) 1 calc PR A 1
H20C H 0.2131 0.8255 1.2091 0.197 Uiso 0.642(14) 1 calc PR A 1
C21 C 0.270(2) 0.9705(12) 1.2079(12) 0.154(9) Uani 0.642(14) 1 d PDU A 1
H21A H 0.3201 1.0157 1.2168 0.231 Uiso 0.642(14) 1 calc PR A 1
H21B H 0.2590 0.9767 1.2513 0.231 Uiso 0.642(14) 1 calc PR A 1
H21C H 0.2120 0.9730 1.1757 0.231 Uiso 0.642(14) 1 calc PR A 1
C18X C 0.3242(19) 0.9170(14) 1.1803(12) 0.085(7) Uani 0.358(14) 1 d PDU A 2
C19X C 0.349(2) 0.857(2) 1.215(2) 0.091(9) Uani 0.358(14) 1 d PDU A 2
H19D H 0.3055 0.8039 1.1881 0.136 Uiso 0.358(14) 1 calc PR A 2
H19E H 0.3433 0.8812 1.2615 0.136 Uiso 0.358(14) 1 calc PR A 2
H19F H 0.4139 0.8479 1.2176 0.136 Uiso 0.358(14) 1 calc PR A 2
C20X C 0.224(2) 0.934(2) 1.1797(14) 0.111(10) Uani 0.358(14) 1 d PDU A 2
H20D H 0.1784 0.8821 1.1507 0.166 Uiso 0.358(14) 1 calc PR A 2
H20E H 0.2091 0.9760 1.1612 0.166 Uiso 0.358(14) 1 calc PR A 2
H20F H 0.2201 0.9540 1.2267 0.166 Uiso 0.358(14) 1 calc PR A 2
C21X C 0.392(2) 0.9992(15) 1.2255(12) 0.127(11) Uani 0.358(14) 1 d PDU A 2
H21D H 0.4572 0.9902 1.2280 0.190 Uiso 0.358(14) 1 calc PR A 2
H21E H 0.3859 1.0200 1.2719 0.190 Uiso 0.358(14) 1 calc PR A 2
H21F H 0.3770 1.0402 1.2057 0.190 Uiso 0.358(14) 1 calc PR A 2
C22 C 0.2598(5) 0.9423(4) 0.9575(4) 0.0596(18) Uani 1 1 d . A .
H22A H 0.2736 1.0027 0.9870 0.071 Uiso 1 1 calc R . .
H22B H 0.2940 0.9328 0.9231 0.071 Uiso 1 1 calc R . .
C23 C 0.1199(5) 0.9373(3) 0.8643(3) 0.0434(14) Uani 1 1 d . A .
C24 C 0.1555(4) 0.9175(4) 0.9202(3) 0.0471(14) Uani 1 1 d . . .
C25 C 0.0919(5) 0.8775(4) 0.9399(4) 0.0507(15) Uani 1 1 d . A .
H25 H 0.1154 0.8642 0.9786 0.061 Uiso 1 1 calc R . .
C26 C -0.0035(5) 0.8567(4) 0.9053(4) 0.0495(15) Uani 1 1 d . . .
C27 C -0.0353(5) 0.8756(4) 0.8480(3) 0.0461(14) Uani 1 1 d . A .
H27 H -0.1007 0.8605 0.8226 0.055 Uiso 1 1 calc R . .
C28 C 0.0249(5) 0.9155(4) 0.8267(3) 0.0450(14) Uani 1 1 d . . .
C29 C -0.0738(5) 0.8138(5) 0.9286(4) 0.0621(18) Uani 1 1 d DU A .
C30 C -0.1309(9) 0.7323(7) 0.8683(6) 0.088(4) Uani 0.744(13) 1 d PDU A 1
H30A H -0.1642 0.7446 0.8292 0.132 Uiso 0.744(13) 1 calc PR A 1
H30B H -0.1769 0.7069 0.8828 0.132 Uiso 0.744(13) 1 calc PR A 1
H30C H -0.0878 0.6935 0.8547 0.132 Uiso 0.744(13) 1 calc PR A 1
C31 C -0.0253(10) 0.7911(12) 0.9880(9) 0.119(6) Uani 0.744(13) 1 d PDU A 1
H31A H 0.0192 0.7538 0.9746 0.178 Uiso 0.744(13) 1 calc PR A 1
H31B H -0.0729 0.7629 0.9995 0.178 Uiso 0.744(13) 1 calc PR A 1
H31C H 0.0090 0.8419 1.0283 0.178 Uiso 0.744(13) 1 calc PR A 1
C32 C -0.1461(8) 0.8713(8) 0.9460(8) 0.086(4) Uani 0.744(13) 1 d PDU A 1
H32A H -0.1756 0.8846 0.9066 0.128 Uiso 0.744(13) 1 calc PR A 1
H32B H -0.1140 0.9229 0.9862 0.128 Uiso 0.744(13) 1 calc PR A 1
H32C H -0.1949 0.8430 0.9563 0.128 Uiso 0.744(13) 1 calc PR A 1
C30X C -0.035(2) 0.7397(16) 0.9402(19) 0.069(8) Uani 0.256(13) 1 d PDU A 2
H30D H -0.0409 0.6945 0.8956 0.104 Uiso 0.256(13) 1 calc PR A 2
H30E H -0.0699 0.7200 0.9647 0.104 Uiso 0.256(13) 1 calc PR A 2
H30F H 0.0324 0.7572 0.9677 0.104 Uiso 0.256(13) 1 calc PR A 2
C31X C -0.061(3) 0.8816(17) 1.0012(13) 0.102(11) Uani 0.256(13) 1 d PDU A 2
H31D H 0.0062 0.8988 1.0272 0.152 Uiso 0.256(13) 1 calc PR A 2
H31E H -0.0941 0.8589 1.0255 0.152 Uiso 0.256(13) 1 calc PR A 2
H31F H -0.0878 0.9299 0.9969 0.152 Uiso 0.256(13) 1 calc PR A 2
C32X C -0.1744(13) 0.786(2) 0.8839(15) 0.090(10) Uani 0.256(13) 1 d PDU A 2
H32D H -0.1788 0.7388 0.8412 0.135 Uiso 0.256(13) 1 calc PR A 2
H32E H -0.1974 0.8325 0.8729 0.135 Uiso 0.256(13) 1 calc PR A 2
H32F H -0.2131 0.7702 0.9082 0.135 Uiso 0.256(13) 1 calc PR A 2
C33 C -0.0106(5) 0.9347(4) 0.7639(4) 0.0542(17) Uani 1 1 d . A .
H33A H 0.0030 0.9959 0.7784 0.065 Uiso 1 1 calc R . .
H33B H -0.0801 0.9173 0.7453 0.065 Uiso 1 1 calc R . .
C34 C 0.1041(5) 0.9352(4) 0.6964(3) 0.0483(15) Uani 1 1 d . A .
C35 C 0.0320(5) 0.8929(4) 0.7061(3) 0.0472(15) Uani 1 1 d . . .
C36 C -0.0061(4) 0.8116(4) 0.6582(3) 0.0475(15) Uani 1 1 d . A .
H36 H -0.0553 0.7812 0.6642 0.057 Uiso 1 1 calc R . .
C37 C 0.0256(5) 0.7734(4) 0.6018(3) 0.0488(15) Uani 1 1 d . . .
C38 C 0.0975(4) 0.8199(4) 0.5942(3) 0.0450(14) Uani 1 1 d . A .
H38 H 0.1197 0.7949 0.5557 0.054 Uiso 1 1 calc R . .
C39 C 0.1380(4) 0.9007(3) 0.6402(3) 0.0413(13) Uani 1 1 d . . .
C40 C -0.0205(6) 0.6849(5) 0.5477(4) 0.0637(18) Uani 1 1 d DU A .
C41 C -0.0169(12) 0.6247(7) 0.5849(7) 0.089(4) Uani 0.698(12) 1 d PDU A 1
H41A H -0.0422 0.6479 0.6236 0.134 Uiso 0.698(12) 1 calc PR A 1
H41B H 0.0487 0.6180 0.6021 0.134 Uiso 0.698(12) 1 calc PR A 1
H41C H -0.0550 0.5702 0.5525 0.134 Uiso 0.698(12) 1 calc PR A 1
C42 C 0.0166(11) 0.6511(7) 0.4902(6) 0.084(4) Uani 0.698(12) 1 d PDU A 1
H42A H -0.0185 0.5949 0.4593 0.125 Uiso 0.698(12) 1 calc PR A 1
H42B H 0.0836 0.6483 0.5075 0.125 Uiso 0.698(12) 1 calc PR A 1
H42C H 0.0098 0.6871 0.4649 0.125 Uiso 0.698(12) 1 calc PR A 1
C43 C -0.1300(8) 0.6842(8) 0.5179(7) 0.093(4) Uani 0.698(12) 1 d PDU A 1
H43A H -0.1563 0.7074 0.5561 0.140 Uiso 0.698(12) 1 calc PR A 1
H43B H -0.1623 0.6268 0.4885 0.140 Uiso 0.698(12) 1 calc PR A 1
H43C H -0.1391 0.7180 0.4908 0.140 Uiso 0.698(12) 1 calc PR A 1
C41X C -0.0923(17) 0.6405(17) 0.5656(15) 0.073(8) Uani 0.302(12) 1 d PDU A 2
H41D H -0.1434 0.6729 0.5715 0.109 Uiso 0.302(12) 1 calc PR A 2
H41E H -0.0618 0.6347 0.6086 0.109 Uiso 0.302(12) 1 calc PR A 2
H41F H -0.1185 0.5851 0.5285 0.109 Uiso 0.302(12) 1 calc PR A 2
C42X C 0.0610(12) 0.6403(11) 0.5367(13) 0.060(6) Uani 0.302(12) 1 d PDU A 2
H42D H 0.0368 0.5831 0.5021 0.090 Uiso 0.302(12) 1 calc PR A 2
H42E H 0.0983 0.6390 0.5802 0.090 Uiso 0.302(12) 1 calc PR A 2
H42F H 0.1010 0.6696 0.5207 0.090 Uiso 0.302(12) 1 calc PR A 2
C43X C -0.0650(19) 0.6943(16) 0.4785(10) 0.072(7) Uani 0.302(12) 1 d PDU A 2
H43D H -0.1196 0.7228 0.4814 0.107 Uiso 0.302(12) 1 calc PR A 2
H43E H -0.0855 0.6390 0.4404 0.107 Uiso 0.302(12) 1 calc PR A 2
H43F H -0.0178 0.7271 0.4702 0.107 Uiso 0.302(12) 1 calc PR A 2
C44 C 0.2150(5) 0.9536(4) 0.6326(3) 0.0468(15) Uani 1 1 d . A .
H44A H 0.2012 1.0111 0.6451 0.056 Uiso 1 1 calc R . .
H44B H 0.2759 0.9562 0.6658 0.056 Uiso 1 1 calc R . .
C45 C 0.2922(4) 0.8721(4) 0.5448(3) 0.0425(13) Uani 1 1 d . A .
C46 C 0.2262(4) 0.9230(3) 0.5615(3) 0.0424(13) Uani 1 1 d . . .
C47 C 0.1720(4) 0.9469(3) 0.5122(3) 0.0422(13) Uani 1 1 d . A .
H47 H 0.1269 0.9816 0.5234 0.051 Uiso 1 1 calc R . .
C48 C 0.1818(4) 0.9215(4) 0.4465(3) 0.0435(14) Uani 1 1 d . . .
C49 C 0.2502(4) 0.8729(4) 0.4325(3) 0.0419(13) Uani 1 1 d . A .
H49 H 0.2583 0.8553 0.3882 0.050 Uiso 1 1 calc R . .
C50 C 0.3070(4) 0.8490(3) 0.4807(3) 0.0408(13) Uani 1 1 d . . .
C51 C 0.1192(5) 0.9513(4) 0.3943(3) 0.0554(16) Uani 1 1 d DU A .
C52 C 0.1394(11) 1.0451(6) 0.4222(7) 0.108(5) Uani 0.876(18) 1 d PDU A 1
H52A H 0.1298 1.0688 0.4676 0.163 Uiso 0.876(18) 1 calc PR A 1
H52B H 0.0966 1.0641 0.3907 0.163 Uiso 0.876(18) 1 calc PR A 1
H52C H 0.2050 1.0635 0.4266 0.163 Uiso 0.876(18) 1 calc PR A 1
C53 C 0.0152(6) 0.9262(6) 0.3859(5) 0.061(2) Uani 0.876(18) 1 d PDU A 1
H53A H -0.0009 0.8652 0.3671 0.092 Uiso 0.876(18) 1 calc PR A 1
H53B H -0.0247 0.9469 0.3544 0.092 Uiso 0.876(18) 1 calc PR A 1
H53C H 0.0044 0.9503 0.4308 0.092 Uiso 0.876(18) 1 calc PR A 1
C54 C 0.1332(11) 0.9119(11) 0.3243(6) 0.111(5) Uani 0.876(18) 1 d PDU A 1
H54A H 0.1207 0.8511 0.3078 0.166 Uiso 0.876(18) 1 calc PR A 1
H54B H 0.1985 0.9301 0.3278 0.166 Uiso 0.876(18) 1 calc PR A 1
H54C H 0.0896 0.9292 0.2918 0.166 Uiso 0.876(18) 1 calc PR A 1
C52X C 0.191(3) 1.020(3) 0.401(4) 0.083(16) Uani 0.124(18) 1 d PDU A 2
H52D H 0.2090 1.0644 0.4473 0.125 Uiso 0.124(18) 1 calc PR A 2
H52E H 0.1641 1.0434 0.3671 0.125 Uiso 0.124(18) 1 calc PR A 2
H52F H 0.2477 0.9978 0.3920 0.125 Uiso 0.124(18) 1 calc PR A 2
C53X C 0.032(3) 0.985(4) 0.408(3) 0.084(17) Uani 0.124(18) 1 d PDU A 2
H53D H -0.0186 0.9381 0.3946 0.126 Uiso 0.124(18) 1 calc PR A 2
H53E H 0.0112 1.0170 0.3801 0.126 Uiso 0.124(18) 1 calc PR A 2
H53F H 0.0462 1.0206 0.4565 0.126 Uiso 0.124(18) 1 calc PR A 2
C54X C 0.094(4) 0.884(3) 0.3218(15) 0.049(11) Uani 0.124(18) 1 d PDU A 2
H54D H 0.0457 0.8399 0.3156 0.074 Uiso 0.124(18) 1 calc PR A 2
H54E H 0.1510 0.8613 0.3145 0.074 Uiso 0.124(18) 1 calc PR A 2
H54F H 0.0705 0.9089 0.2886 0.074 Uiso 0.124(18) 1 calc PR A 2
C55 C 0.3838(4) 0.7986(4) 0.4623(3) 0.0444(14) Uani 1 1 d . A .
H55A H 0.4177 0.8241 0.4397 0.053 Uiso 1 1 calc R . .
H55B H 0.4301 0.8021 0.5053 0.053 Uiso 1 1 calc R . .
C56 C 0.3128(4) 0.6525(3) 0.4389(3) 0.0388(12) Uani 1 1 d . A .
C57 C 0.3469(4) 0.7081(4) 0.4155(3) 0.0422(13) Uani 1 1 d . . .
C58 C 0.3429(4) 0.6772(4) 0.3459(3) 0.0464(14) Uani 1 1 d . A .
H58 H 0.3667 0.7142 0.3293 0.056 Uiso 1 1 calc R . .
C59 C 0.3057(4) 0.5947(4) 0.3001(3) 0.0449(14) Uani 1 1 d . . .
C60 C 0.2692(4) 0.5429(4) 0.3256(3) 0.0452(14) Uani 1 1 d . A .
H60 H 0.2418 0.4867 0.2953 0.054 Uiso 1 1 calc R . .
C61 C 0.2716(4) 0.5705(4) 0.3944(3) 0.0404(13) Uani 1 1 d . . .
C62 C 0.3015(5) 0.5594(5) 0.2242(4) 0.0606(17) Uani 1 1 d U A .
C63 C 0.3565(7) 0.6198(6) 0.2067(4) 0.088(3) Uani 1 1 d U . .
H63A H 0.3517 0.5944 0.1577 0.132 Uiso 1 1 calc R A .
H63B H 0.4231 0.6322 0.2346 0.132 Uiso 1 1 calc R . .
H63C H 0.3303 0.6715 0.2166 0.132 Uiso 1 1 calc R . .
C64 C 0.1990(7) 0.5352(9) 0.1797(5) 0.120(4) Uani 1 1 d U . .
H64A H 0.1958 0.5130 0.1310 0.180 Uiso 1 1 calc R A .
H64B H 0.1682 0.5844 0.1903 0.180 Uiso 1 1 calc R . .
H64C H 0.1668 0.4926 0.1889 0.180 Uiso 1 1 calc R . .
C65 C 0.3497(8) 0.4813(6) 0.2081(5) 0.091(3) Uani 1 1 d U . .
H65A H 0.3475 0.4589 0.1596 0.137 Uiso 1 1 calc R A .
H65B H 0.3164 0.4389 0.2170 0.137 Uiso 1 1 calc R . .
H65C H 0.4157 0.4967 0.2375 0.137 Uiso 1 1 calc R . .
C66 C 0.2277(4) 0.5107(4) 0.4177(3) 0.0434(13) Uani 1 1 d . A .
H66A H 0.2045 0.5430 0.4564 0.052 Uiso 1 1 calc R . .
H66B H 0.1725 0.4731 0.3793 0.052 Uiso 1 1 calc R . .
C67 C 0.3528(4) 0.4854(3) 0.5081(3) 0.0390(12) Uani 1 1 d . A .
C68 C 0.2955(4) 0.4583(4) 0.4406(3) 0.0401(13) Uani 1 1 d . . .
C69 C 0.3000(4) 0.3807(4) 0.3932(3) 0.0418(13) Uani 1 1 d . A .
H69 H 0.2606 0.3617 0.3469 0.050 Uiso 1 1 calc R . .
C70 C 0.3603(4) 0.3301(4) 0.4117(3) 0.0423(13) Uani 1 1 d . . .
C71 C 0.4167(4) 0.3601(4) 0.4796(3) 0.0427(13) Uani 1 1 d . A .
H71 H 0.4595 0.3268 0.4928 0.051 Uiso 1 1 calc R . .
C72 C 0.4141(4) 0.4363(3) 0.5295(3) 0.0374(12) Uani 1 1 d . . .
C73 C 0.3647(5) 0.2437(4) 0.3596(4) 0.0533(16) Uani 1 1 d . A .
C74 C 0.2888(6) 0.2190(5) 0.2913(4) 0.070(2) Uani 1 1 d . . .
H74A H 0.2268 0.2216 0.2988 0.104 Uiso 1 1 calc R A .
H74B H 0.2904 0.1620 0.2608 0.104 Uiso 1 1 calc R . .
H74C H 0.2999 0.2574 0.2702 0.104 Uiso 1 1 calc R . .
C75 C 0.4623(6) 0.2442(5) 0.3494(4) 0.072(2) Uani 1 1 d . . .
H75A H 0.4739 0.2871 0.3327 0.108 Uiso 1 1 calc R A .
H75B H 0.4649 0.1895 0.3157 0.108 Uiso 1 1 calc R . .
H75C H 0.5107 0.2564 0.3934 0.108 Uiso 1 1 calc R . .
C76 C 0.3484(8) 0.1783(5) 0.3888(5) 0.088(3) Uani 1 1 d . . .
H76A H 0.3935 0.1954 0.4349 0.132 Uiso 1 1 calc R A .
H76B H 0.3576 0.1239 0.3584 0.132 Uiso 1 1 calc R . .
H76C H 0.2838 0.1741 0.3914 0.132 Uiso 1 1 calc R . .
C77 C 0.4722(4) 0.4611(4) 0.6045(3) 0.0408(13) Uani 1 1 d . A .
H77A H 0.5289 0.4339 0.6065 0.049 Uiso 1 1 calc R . .
H77B H 0.4936 0.5223 0.6271 0.049 Uiso 1 1 calc R . .
C78 C 0.3597(4) 0.4880(3) 0.6761(3) 0.0380(12) Uani 1 1 d . A .
C79 C 0.4128(4) 0.4348(3) 0.6421(3) 0.0388(12) Uani 1 1 d . . .
C80 C 0.4052(4) 0.3533(4) 0.6381(3) 0.0439(13) Uani 1 1 d . A .
H80 H 0.4420 0.3168 0.6155 0.053 Uiso 1 1 calc R . .
C81 C 0.3450(5) 0.3243(4) 0.6664(3) 0.0468(14) Uani 1 1 d . . .
C82 C 0.2911(4) 0.3788(4) 0.6979(3) 0.0447(14) Uani 1 1 d . A .
H82 H 0.2488 0.3595 0.7167 0.054 Uiso 1 1 calc R . .
C83 C 0.2961(4) 0.4600(4) 0.7033(3) 0.0387(12) Uani 1 1 d . . .
C84 C 0.3342(5) 0.2327(4) 0.6602(4) 0.0565(17) Uani 1 1 d . A .
C85 C 0.3944(8) 0.1824(5) 0.6213(6) 0.106(4) Uani 1 1 d . . .
H85A H 0.4611 0.2073 0.6455 0.159 Uiso 1 1 calc R A .
H85B H 0.3773 0.1817 0.5749 0.159 Uiso 1 1 calc R . .
H85C H 0.3842 0.1252 0.6180 0.159 Uiso 1 1 calc R . .
C86 C 0.2308(7) 0.1931(5) 0.6252(6) 0.104(4) Uani 1 1 d . . .
H86A H 0.2102 0.1937 0.5793 0.156 Uiso 1 1 calc R A .
H86B H 0.1927 0.2246 0.6528 0.156 Uiso 1 1 calc R . .
H86C H 0.2226 0.1353 0.6210 0.156 Uiso 1 1 calc R . .
C87 C 0.3622(8) 0.2334(6) 0.7325(5) 0.092(3) Uani 1 1 d . . .
H87A H 0.3486 0.1764 0.7292 0.139 Uiso 1 1 calc R A .
H87B H 0.3261 0.2690 0.7594 0.139 Uiso 1 1 calc R . .
H87C H 0.4299 0.2551 0.7552 0.139 Uiso 1 1 calc R . .
C88 C 0.2283(4) 0.5138(4) 0.7325(3) 0.0421(13) Uani 1 1 d . A .
H88A H 0.2319 0.5639 0.7221 0.050 Uiso 1 1 calc R . .
H88B H 0.1632 0.4821 0.7080 0.050 Uiso 1 1 calc R . .
O9 O 0.3752(4) 0.8528(3) 0.8188(2) 0.0466(11) Uani 0.8339(8) 1 d PDU A 1
O10 O 0.3078(4) 0.7076(3) 0.7485(3) 0.0430(11) Uani 0.8339(8) 1 d PDU A 1
C89 C 0.3060(7) 0.8437(5) 0.7569(4) 0.060(2) Uani 0.8339(8) 1 d PDU A 1
H89A H 0.3268 0.8826 0.7384 0.072 Uiso 0.8339(8) 1 calc PR A 1
H89B H 0.2452 0.8559 0.7655 0.072 Uiso 0.8339(8) 1 calc PR A 1
C90 C 0.2945(7) 0.7555(6) 0.7069(5) 0.051(2) Uani 0.8339(8) 1 d PDU A 1
H90A H 0.2307 0.7373 0.6727 0.061 Uiso 0.8339(8) 1 calc PR A 1
H90B H 0.3423 0.7493 0.6823 0.061 Uiso 0.8339(8) 1 calc PR A 1
O9X O 0.2872(16) 0.7196(13) 0.7773(12) 0.034(4) Uani 0.1661(8) 1 d PDU A 2
O10X O 0.3838(16) 0.7307(14) 0.7080(12) 0.045(4) Uani 0.1661(8) 1 d PDU A 2
C89X C 0.260(2) 0.7799(19) 0.7515(17) 0.046(5) Uani 0.1661(8) 1 d PDU A 2
H89C H 0.2842 0.8368 0.7881 0.055 Uiso 0.1661(8) 1 calc PR A 2
H89D H 0.1899 0.7727 0.7344 0.055 Uiso 0.1661(8) 1 calc PR A 2
C90X C 0.301(3) 0.767(3) 0.693(2) 0.049(6) Uani 0.1661(8) 1 d PDU A 2
H90C H 0.2546 0.7297 0.6487 0.058 Uiso 0.1661(8) 1 calc PR A 2
H90D H 0.3178 0.8213 0.6911 0.058 Uiso 0.1661(8) 1 calc PR A 2
O11 O 0.5022(3) 0.8233(3) 0.9195(2) 0.0456(11) Uani 0.8339(8) 1 d PDU A 1
O12 O 0.4965(3) 0.7319(3) 0.8045(3) 0.0462(11) Uani 0.8339(8) 1 d PDU A 1
C91 C 0.5917(5) 0.8342(6) 0.9101(5) 0.060(2) Uani 0.8339(8) 1 d PDU A 1
H91A H 0.6432 0.8426 0.9523 0.073 Uiso 0.8339(8) 1 calc PR A 1
H91B H 0.5998 0.8828 0.8983 0.073 Uiso 0.8339(8) 1 calc PR A 1
C92 C 0.5912(6) 0.7541(8) 0.8511(5) 0.070(3) Uani 0.8339(8) 1 d PDU A 1
H92A H 0.6374 0.7628 0.8283 0.084 Uiso 0.8339(8) 1 calc PR A 1
H92B H 0.6070 0.7098 0.8677 0.084 Uiso 0.8339(8) 1 calc PR A 1
O11X O 0.4638(15) 0.7811(12) 0.8548(11) 0.036(4) Uani 0.1661(8) 1 d PDU A 2
O12X O 0.5266(16) 0.6742(14) 0.7795(12) 0.049(5) Uani 0.1661(8) 1 d PDU A 2
C91X C 0.5624(17) 0.801(2) 0.878(2) 0.063(9) Uani 0.1661(8) 1 d PDU A 2
H91C H 0.5866 0.8008 0.9247 0.075 Uiso 0.1661(8) 1 calc PR A 2
H91D H 0.5823 0.8580 0.8820 0.075 Uiso 0.1661(8) 1 calc PR A 2
C92X C 0.6026(19) 0.739(3) 0.829(3) 0.074(11) Uani 0.1661(8) 1 d PDU A 2
H92C H 0.6332 0.7663 0.8061 0.089 Uiso 0.1661(8) 1 calc PR A 2
H92D H 0.6506 0.7156 0.8545 0.089 Uiso 0.1661(8) 1 calc PR A 2
O13 O 0.2146(9) 1.1725(5) 0.8118(5) 0.088(3) Uani 0.626(5) 1 d PDU B 1
O14 O 0.1230(9) 1.1272(5) 0.8720(5) 0.073(3) Uani 0.626(5) 1 d PDU B 1
C93 C 0.1433(14) 1.2201(8) 0.8225(8) 0.112(5) Uani 0.626(5) 1 d PDU B 1
H93A H 0.0881 1.1995 0.7804 0.135 Uiso 0.626(5) 1 calc PR B 1
H93B H 0.1667 1.2793 0.8343 0.135 Uiso 0.626(5) 1 calc PR B 1
C94 C 0.1156(16) 1.2114(8) 0.8818(8) 0.112(5) Uani 0.626(5) 1 d PDU B 1
H94A H 0.1591 1.2509 0.9268 0.135 Uiso 0.626(5) 1 calc PR B 1
H94B H 0.0502 1.2215 0.8793 0.135 Uiso 0.626(5) 1 calc PR B 1
O13X O 0.2875(17) 1.1643(11) 0.8350(10) 0.118(6) Uani 0.374(5) 1 d PDU B 2
O14X O 0.1964(18) 1.1373(8) 0.9041(10) 0.099(5) Uani 0.374(5) 1 d PDU B 2
C93X C 0.250(3) 1.2350(13) 0.8672(14) 0.132(7) Uani 0.374(5) 1 d PDU B 2
H93C H 0.1929 1.2391 0.8340 0.159 Uiso 0.374(5) 1 calc PR B 2
H93D H 0.2972 1.2861 0.8841 0.159 Uiso 0.374(5) 1 calc PR B 2
C94X C 0.225(3) 1.2264(10) 0.9267(13) 0.121(7) Uani 0.374(5) 1 d PDU B 2
H94C H 0.2808 1.2483 0.9688 0.145 Uiso 0.374(5) 1 calc PR B 2
H94D H 0.1732 1.2568 0.9364 0.145 Uiso 0.374(5) 1 calc PR B 2
O15 O 0.3198(7) 1.0478(6) 0.7974(5) 0.058(2) Uani 0.626(5) 1 d PDU B 1
O16 O 0.3078(9) 1.1153(7) 0.9131(5) 0.081(3) Uani 0.626(5) 1 d PDU B 1
C95 C 0.4101(9) 1.0835(11) 0.8452(6) 0.086(4) Uani 0.626(5) 1 d PDU B 1
H95A H 0.4317 1.1381 0.8457 0.103 Uiso 0.626(5) 1 calc PR B 1
H95B H 0.4564 1.0464 0.8336 0.103 Uiso 0.626(5) 1 calc PR B 1
C96 C 0.3997(10) 1.0940(10) 0.9145(7) 0.090(4) Uani 0.626(5) 1 d PDU B 1
H96A H 0.4049 1.0415 0.9212 0.108 Uiso 0.626(5) 1 calc PR B 1
H96B H 0.4494 1.1388 0.9523 0.108 Uiso 0.626(5) 1 calc PR B 1
O15X O 0.3422(11) 1.0112(15) 0.7976(8) 0.093(6) Uani 0.374(5) 1 d PDU B 2
O16X O 0.3606(15) 1.0839(14) 0.9188(9) 0.099(5) Uani 0.374(5) 1 d PDU B 2
C95X C 0.4382(13) 1.026(2) 0.8363(11) 0.120(9) Uani 0.374(5) 1 d PDU B 2
H95C H 0.4725 1.0769 0.8376 0.145 Uiso 0.374(5) 1 calc PR B 2
H95D H 0.4691 0.9782 0.8168 0.145 Uiso 0.374(5) 1 calc PR B 2
C96X C 0.4354(17) 1.038(2) 0.9075(11) 0.127(8) Uani 0.374(5) 1 d PDU B 2
H96C H 0.4224 0.9829 0.9096 0.152 Uiso 0.374(5) 1 calc PR B 2
H96D H 0.4964 1.0688 0.9426 0.152 Uiso 0.374(5) 1 calc PR B 2
N1 N -0.0671(6) 0.6968(5) 0.2955(5) 0.104(3) Uani 1 1 d D . .
C97 C 0.0045(6) 0.6825(5) 0.3205(5) 0.071(2) Uani 1 1 d D . .
C98 C 0.0931(6) 0.6672(6) 0.3506(5) 0.090(3) Uani 1 1 d D . .
H98A H 0.0851 0.6160 0.3581 0.135 Uiso 1 1 calc R . .
H98B H 0.1243 0.7141 0.3948 0.135 Uiso 1 1 calc R . .
H98C H 0.1319 0.6608 0.3199 0.135 Uiso 1 1 calc R . .
N2 N 0.0282(7) 0.4374(8) 0.2622(6) 0.141(4) Uani 1 1 d . . .
C99 C -0.0253(7) 0.3775(7) 0.2369(6) 0.094(3) Uani 1 1 d . . .
C100 C -0.0972(6) 0.3059(5) 0.2056(6) 0.109(4) Uani 1 1 d . . .
H10D H -0.1422 0.3134 0.2319 0.164 Uiso 1 1 calc R . .
H10E H -0.0686 0.2567 0.2050 0.164 Uiso 1 1 calc R . .
H10F H -0.1303 0.2981 0.1583 0.164 Uiso 1 1 calc R . .
N3 N 0.4250(12) 0.4278(13) 0.0330(9) 0.190(8) Uani 1 1 d . . .
C101 C 0.4829(14) 0.4917(17) 0.0745(10) 0.165(9) Uani 1 1 d . . .
C102 C 0.5545(10) 0.5494(10) 0.1199(7) 0.186(9) Uani 1 1 d . . .
H10G H 0.5606 0.5515 0.1659 0.278 Uiso 1 1 calc R . .
H10H H 0.5438 0.6036 0.1190 0.278 Uiso 1 1 calc R . .
H10I H 0.6127 0.5361 0.1085 0.278 Uiso 1 1 calc R . .
N4 N 0.437(3) 0.997(2) 0.4188(16) 0.211(14) Uani 0.50 1 d PDU . .
C103 C 0.480(6) 1.005(5) 0.473(2) 0.187(14) Uani 0.50 1 d PDU . .
C104 C 0.532(4) 1.000(3) 0.5417(16) 0.114(8) Uani 0.50 1 d PDU . .

loop_
_atom_site_aniso_label
_atom_site_aniso_U_11
_atom_site_aniso_U_22
_atom_site_aniso_U_33
_atom_site_aniso_U_23
_atom_site_aniso_U_13
_atom_site_aniso_U_12
W1 0.03376(14) 0.04543(16) 0.03713(14) 0.01614(12) 0.01894(11) 0.00485(11)
W1X 0.0382(8) 0.0349(7) 0.0506(8) 0.0232(6) 0.0274(6) 0.0122(5)
W2 0.0812(8) 0.0268(2) 0.0391(3) 0.01379(17) 0.0260(4) -0.0040(3)
W2X 0.0769(14) 0.0567(7) 0.0665(10) 0.0003(6) 0.0485(11) -0.0182(8)
O1 0.039(2) 0.067(3) 0.046(2) 0.028(2) 0.0190(19) 0.003(2)
O2 0.033(2) 0.092(4) 0.045(2) 0.032(2) 0.0164(19) 0.005(2)
O3 0.065(3) 0.030(2) 0.072(3) 0.016(2) 0.040(2) 0.0046(19)
O4 0.101(4) 0.033(2) 0.086(3) 0.033(2) 0.068(3) 0.027(2)
O5 0.074(3) 0.050(3) 0.059(3) 0.036(2) 0.029(2) 0.036(2)
O6 0.065(3) 0.041(2) 0.057(3) 0.033(2) 0.033(2) 0.025(2)
O7 0.066(3) 0.045(2) 0.054(2) 0.033(2) 0.031(2) 0.027(2)
O8 0.063(3) 0.034(2) 0.063(3) 0.025(2) 0.030(2) 0.012(2)
C1 0.046(3) 0.047(3) 0.048(3) 0.026(3) 0.027(3) 0.014(3)
C2 0.045(3) 0.047(3) 0.045(3) 0.022(3) 0.025(3) 0.009(3)
C3 0.049(3) 0.048(3) 0.057(4) 0.030(3) 0.023(3) 0.007(3)
C4 0.054(4) 0.065(4) 0.067(4) 0.038(4) 0.038(4) 0.013(3)
C5 0.060(4) 0.071(5) 0.046(3) 0.027(3) 0.031(3) 0.011(4)
C6 0.042(3) 0.054(4) 0.048(3) 0.020(3) 0.025(3) 0.013(3)
C7 0.076(5) 0.097(6) 0.094(5) 0.058(4) 0.057(4) 0.014(3)
C8 0.079(5) 0.140(7) 0.120(6) 0.069(5) 0.055(4) -0.012(5)
C9 0.124(7) 0.105(7) 0.102(6) 0.070(6) 0.053(5) -0.001(5)
C10 0.169(10) 0.106(7) 0.260(13) 0.089(7) 0.177(10) 0.046(6)
C11 0.049(4) 0.063(4) 0.048(4) 0.021(3) 0.023(3) 0.015(3)
C12 0.038(3) 0.050(3) 0.044(3) 0.020(3) 0.016(3) 0.001(3)
C13 0.041(3) 0.047(3) 0.041(3) 0.018(3) 0.016(3) 0.007(3)
C14 0.065(4) 0.062(4) 0.037(3) 0.021(3) 0.016(3) 0.014(3)
C15 0.082(5) 0.068(5) 0.041(4) 0.006(3) 0.027(4) 0.006(4)
C16 0.065(5) 0.049(4) 0.063(5) 0.005(3) 0.018(4) 0.009(3)
C17 0.043(3) 0.047(3) 0.058(4) 0.019(3) 0.014(3) -0.003(3)
C18 0.133(11) 0.090(9) 0.060(8) 0.034(8) 0.066(7) 0.011(8)
C19 0.158(15) 0.20(2) 0.051(11) 0.052(14) 0.042(10) 0.002(13)
C20 0.165(15) 0.143(13) 0.081(10) 0.016(10) 0.086(10) -0.038(12)
C21 0.25(3) 0.116(11) 0.106(16) 0.003(11) 0.126(16) 0.048(14)
C18X 0.141(16) 0.092(15) 0.037(10) 0.026(10) 0.049(12) 0.043(12)
C19X 0.13(2) 0.115(18) 0.059(19) 0.042(15) 0.056(17) 0.056(17)
C20X 0.177(19) 0.16(3) 0.071(17) 0.074(18) 0.094(16) 0.109(18)
C21X 0.22(3) 0.083(14) 0.040(12) -0.009(11) 0.038(17) 0.028(17)
C22 0.069(5) 0.049(4) 0.063(4) 0.022(3) 0.026(4) 0.005(3)
C23 0.059(4) 0.028(3) 0.060(4) 0.022(3) 0.038(3) 0.018(3)
C24 0.048(3) 0.036(3) 0.063(4) 0.020(3) 0.024(3) 0.009(3)
C25 0.057(4) 0.049(4) 0.059(4) 0.032(3) 0.024(3) 0.014(3)
C26 0.054(4) 0.051(4) 0.067(4) 0.036(3) 0.037(3) 0.020(3)
C27 0.049(3) 0.057(4) 0.055(4) 0.034(3) 0.031(3) 0.025(3)
C28 0.061(4) 0.041(3) 0.061(4) 0.032(3) 0.042(3) 0.027(3)
C29 0.060(4) 0.087(5) 0.077(4) 0.059(4) 0.040(4) 0.019(3)
C30 0.080(8) 0.084(7) 0.126(9) 0.055(6) 0.054(7) 0.005(6)
C31 0.078(9) 0.202(18) 0.146(11) 0.147(13) 0.034(9) 0.011(10)
C32 0.067(7) 0.102(8) 0.116(11) 0.049(7) 0.065(8) 0.020(6)
C30X 0.057(15) 0.075(15) 0.10(2) 0.058(15) 0.033(17) 0.003(13)
C31X 0.12(2) 0.083(16) 0.126(16) 0.032(14) 0.102(17) -0.003(17)
C32X 0.057(11) 0.14(3) 0.12(2) 0.097(18) 0.050(11) 0.028(14)
C33 0.071(4) 0.056(4) 0.074(4) 0.045(4) 0.050(4) 0.041(3)
C34 0.074(4) 0.037(3) 0.062(4) 0.032(3) 0.042(3) 0.026(3)
C35 0.061(4) 0.053(4) 0.061(4) 0.043(3) 0.037(3) 0.033(3)
C36 0.046(3) 0.061(4) 0.061(4) 0.043(3) 0.028(3) 0.018(3)
C37 0.059(4) 0.054(4) 0.058(4) 0.039(3) 0.030(3) 0.017(3)
C38 0.060(4) 0.049(3) 0.052(3) 0.035(3) 0.035(3) 0.023(3)
C39 0.059(4) 0.036(3) 0.056(3) 0.034(3) 0.035(3) 0.023(3)
C40 0.075(5) 0.064(4) 0.058(4) 0.027(3) 0.028(4) -0.001(4)
C41 0.133(12) 0.052(7) 0.091(9) 0.026(6) 0.055(9) -0.004(7)
C42 0.120(10) 0.058(7) 0.073(8) 0.012(6) 0.052(8) 0.013(7)
C43 0.078(7) 0.084(9) 0.098(10) 0.014(7) 0.034(7) -0.010(6)
C41X 0.062(14) 0.078(17) 0.082(17) 0.036(14) 0.026(14) -0.008(13)
C42X 0.058(11) 0.030(10) 0.075(16) 0.011(10) 0.014(10) -0.020(7)
C43X 0.099(19) 0.057(14) 0.064(12) 0.027(11) 0.029(12) 0.024(13)
C44 0.068(4) 0.034(3) 0.060(4) 0.027(3) 0.038(3) 0.016(3)
C45 0.052(3) 0.040(3) 0.057(4) 0.032(3) 0.029(3) 0.017(3)
C46 0.056(4) 0.033(3) 0.061(4) 0.030(3) 0.037(3) 0.019(3)
C47 0.053(3) 0.037(3) 0.064(4) 0.035(3) 0.037(3) 0.022(3)
C48 0.053(4) 0.042(3) 0.060(4) 0.036(3) 0.031(3) 0.021(3)
C49 0.053(3) 0.043(3) 0.054(3) 0.033(3) 0.034(3) 0.017(3)
C50 0.051(3) 0.036(3) 0.058(3) 0.029(3) 0.034(3) 0.019(3)
C51 0.062(4) 0.063(4) 0.067(4) 0.045(3) 0.031(4) 0.032(3)
C52 0.116(11) 0.066(5) 0.130(9) 0.072(6) -0.027(8) -0.004(6)
C53 0.058(4) 0.062(6) 0.070(6) 0.030(5) 0.020(4) 0.029(4)
C54 0.125(12) 0.194(14) 0.088(7) 0.105(7) 0.066(8) 0.103(10)
C52X 0.05(2) 0.06(2) 0.14(4) 0.07(2) 0.00(3) 0.023(17)
C53X 0.10(2) 0.08(4) 0.11(4) 0.05(3) 0.06(3) 0.06(2)
C54X 0.05(3) 0.06(2) 0.068(17) 0.047(13) 0.024(19) 0.035(17)
C55 0.050(3) 0.042(3) 0.063(4) 0.031(3) 0.035(3) 0.023(3)
C56 0.046(3) 0.039(3) 0.054(3) 0.031(3) 0.028(3) 0.024(2)
C57 0.041(3) 0.042(3) 0.066(4) 0.032(3) 0.033(3) 0.023(3)
C58 0.046(3) 0.056(4) 0.063(4) 0.042(3) 0.029(3) 0.021(3)
C59 0.045(3) 0.051(4) 0.052(3) 0.030(3) 0.023(3) 0.015(3)
C60 0.044(3) 0.045(3) 0.052(4) 0.025(3) 0.015(3) 0.011(3)
C61 0.037(3) 0.046(3) 0.057(4) 0.035(3) 0.021(3) 0.019(2)
C62 0.064(4) 0.076(5) 0.051(4) 0.033(4) 0.023(3) 0.012(4)
C63 0.131(8) 0.090(6) 0.058(5) 0.034(5) 0.048(5) 0.007(5)
C64 0.077(5) 0.221(13) 0.062(5) 0.066(7) 0.012(5) 0.010(6)
C65 0.133(8) 0.083(6) 0.073(6) 0.025(5) 0.060(6) 0.036(6)
C66 0.046(3) 0.043(3) 0.059(4) 0.032(3) 0.028(3) 0.017(3)
C67 0.043(3) 0.040(3) 0.054(3) 0.030(3) 0.028(3) 0.016(2)
C68 0.041(3) 0.042(3) 0.059(4) 0.036(3) 0.026(3) 0.016(2)
C69 0.041(3) 0.048(3) 0.051(3) 0.029(3) 0.022(3) 0.013(3)
C70 0.046(3) 0.039(3) 0.057(4) 0.032(3) 0.020(3) 0.011(3)
C71 0.045(3) 0.044(3) 0.057(4) 0.033(3) 0.025(3) 0.016(3)
C72 0.038(3) 0.042(3) 0.052(3) 0.032(3) 0.023(3) 0.014(2)
C73 0.062(4) 0.039(3) 0.062(4) 0.023(3) 0.020(3) 0.019(3)
C74 0.071(5) 0.053(4) 0.075(5) 0.019(4) 0.016(4) 0.021(4)
C75 0.068(5) 0.068(5) 0.072(5) 0.017(4) 0.023(4) 0.028(4)
C76 0.131(8) 0.046(4) 0.090(6) 0.035(4) 0.029(6) 0.017(5)
C77 0.040(3) 0.042(3) 0.057(4) 0.031(3) 0.024(3) 0.014(2)
C78 0.043(3) 0.036(3) 0.043(3) 0.023(2) 0.015(3) 0.010(2)
C79 0.044(3) 0.040(3) 0.043(3) 0.025(2) 0.017(3) 0.009(2)
C80 0.049(3) 0.046(3) 0.050(3) 0.028(3) 0.021(3) 0.015(3)
C81 0.056(4) 0.039(3) 0.052(3) 0.024(3) 0.020(3) 0.003(3)
C82 0.047(3) 0.050(3) 0.047(3) 0.028(3) 0.019(3) 0.003(3)
C83 0.041(3) 0.041(3) 0.038(3) 0.019(2) 0.014(2) 0.004(2)
C84 0.066(4) 0.046(4) 0.081(5) 0.046(4) 0.030(4) 0.015(3)
C85 0.164(10) 0.054(5) 0.164(10) 0.067(6) 0.111(9) 0.053(6)
C86 0.093(7) 0.044(4) 0.161(10) 0.044(6) 0.015(7) 0.005(4)
C87 0.133(9) 0.084(6) 0.102(7) 0.076(6) 0.044(6) 0.023(6)
C88 0.045(3) 0.045(3) 0.044(3) 0.021(3) 0.021(3) 0.008(3)
O9 0.060(3) 0.048(3) 0.043(3) 0.024(2) 0.023(2) 0.016(2)
O10 0.047(3) 0.050(3) 0.038(3) 0.020(2) 0.019(2) 0.012(2)
C89 0.083(6) 0.057(4) 0.049(4) 0.027(4) 0.024(4) 0.025(4)
C90 0.058(5) 0.057(5) 0.049(4) 0.027(3) 0.023(4) 0.021(4)
O9X 0.040(7) 0.026(10) 0.045(11) 0.013(8) 0.028(8) 0.014(7)
O10X 0.064(12) 0.035(11) 0.058(9) 0.030(8) 0.037(9) 0.018(9)
C89X 0.058(12) 0.029(11) 0.059(13) 0.017(10) 0.028(10) 0.021(9)
C90X 0.064(14) 0.038(14) 0.066(14) 0.035(11) 0.033(12) 0.020(11)
O11 0.040(3) 0.054(3) 0.046(3) 0.020(2) 0.018(2) 0.002(2)
O12 0.047(3) 0.050(3) 0.054(3) 0.022(2) 0.031(2) 0.013(2)
C91 0.041(4) 0.069(6) 0.066(5) 0.022(4) 0.018(4) -0.004(4)
C92 0.037(4) 0.099(7) 0.067(6) 0.018(5) 0.031(4) 0.005(4)
O11X 0.039(7) 0.019(6) 0.055(7) 0.024(5) 0.008(6) 0.006(6)
O12X 0.037(7) 0.055(11) 0.062(12) 0.025(8) 0.025(8) 0.010(8)
C91X 0.041(9) 0.063(14) 0.069(14) 0.012(10) 0.014(11) 0.014(10)
C92X 0.045(8) 0.083(17) 0.069(18) 0.003(15) 0.019(13) 0.007(12)
O13 0.198(11) 0.025(4) 0.061(5) 0.023(3) 0.065(7) 0.013(5)
O14 0.144(8) 0.045(4) 0.055(5) 0.028(4) 0.055(5) 0.036(6)
C93 0.248(16) 0.044(6) 0.083(9) 0.038(6) 0.089(10) 0.052(8)
C94 0.235(16) 0.049(7) 0.091(9) 0.034(7) 0.095(10) 0.055(9)
O13X 0.200(18) 0.070(7) 0.092(12) 0.013(8) 0.102(12) -0.047(9)
O14X 0.194(14) 0.040(6) 0.102(12) 0.023(8) 0.118(11) 0.004(9)
C93X 0.26(2) 0.062(8) 0.103(13) 0.029(10) 0.110(13) -0.021(11)
C94X 0.25(2) 0.041(7) 0.113(14) 0.031(10) 0.124(14) 0.014(12)
O15 0.055(5) 0.061(5) 0.054(4) 0.027(4) 0.011(4) -0.014(3)
O16 0.112(7) 0.064(6) 0.050(4) 0.021(4) 0.014(4) -0.042(5)
C95 0.066(6) 0.111(11) 0.070(7) 0.045(8) 0.001(5) -0.033(7)
C96 0.090(7) 0.097(10) 0.062(6) 0.038(7) -0.005(6) -0.055(7)
O15X 0.041(7) 0.147(13) 0.051(7) -0.001(10) 0.017(5) -0.008(8)
O16X 0.090(9) 0.111(14) 0.054(7) -0.002(7) 0.025(6) -0.074(8)
C95X 0.047(8) 0.20(2) 0.067(11) 0.018(15) 0.008(8) -0.016(12)
C96X 0.082(12) 0.18(2) 0.060(10) 0.016(14) -0.006(9) -0.036(11)
N1 0.071(5) 0.088(6) 0.144(8) 0.046(6) 0.018(5) 0.014(4)
C97 0.060(5) 0.059(5) 0.101(7) 0.033(5) 0.034(5) 0.010(4)
C98 0.059(5) 0.098(7) 0.129(8) 0.055(6) 0.039(5) 0.032(5)
N2 0.092(7) 0.160(10) 0.147(9) 0.075(8) -0.008(6) -0.033(7)
C99 0.070(6) 0.109(8) 0.098(7) 0.047(7) 0.015(5) -0.002(6)
C100 0.058(5) 0.056(5) 0.188(12) 0.016(6) 0.046(6) 0.012(4)
N3 0.152(14) 0.28(2) 0.198(17) 0.113(15) 0.095(12) 0.140(14)
C101 0.130(16) 0.29(3) 0.127(15) 0.125(18) 0.053(11) 0.076(16)
C102 0.117(11) 0.209(16) 0.109(10) -0.037(10) -0.022(8) 0.093(11)
N4 0.20(3) 0.18(2) 0.19(3) 0.09(2) -0.04(2) -0.04(2)
C103 0.19(3) 0.12(2) 0.18(3) 0.05(2) -0.05(2) -0.03(2)
C104 0.12(3) 0.061(13) 0.15(2) 0.039(18) 0.03(2) -0.013(15)

loop_
_atom_type_symbol
_atom_type_description
_atom_type_scat_dispersion_real
_atom_type_scat_dispersion_imag
_atom_type_scat_source
C C 0.0033 0.0016 'International Tables Vol C Tables 4.2.6.8 and 6.1.1.4'
H H 0.0000 0.0000 'International Tables Vol C Tables 4.2.6.8 and 6.1.1.4'
N N 0.0061 0.0033 'International Tables Vol C Tables 4.2.6.8 and 6.1.1.4'
O O 0.0106 0.0060 'International Tables Vol C Tables 4.2.6.8 and 6.1.1.4'
W W -0.8490 6.8722 'International Tables Vol C Tables 4.2.6.8 and 6.1.1.4'

loop_
_geom_angle_atom_site_label_1
_geom_angle_atom_site_label_2
_geom_angle_atom_site_label_3
_geom_angle
_geom_angle_site_symmetry_1
O12 W1 O9 97.5(2) .
O12 W1 O2 160.4(2) .
O9 W1 O2 91.6(2) .
O12 W1 O11 79.0(2) .
O9 W1 O11 92.1(2) .
O2 W1 O11 83.32(19) .
O12 W1 O10 89.3(2) .
O9 W1 O10 78.1(2) .
O2 W1 O10 109.6(2) .
O11 W1 O10 163.7(2) .
O12 W1 O1 87.90(19) .
O9 W1 O1 159.5(2) .
O2 W1 O1 89.58(19) .
O11 W1 O1 108.4(2) .
O10 W1 O1 82.26(19) .
O12X W1X O1 104.9(8) .
O12X W1X O10X 95.6(10) .
O1 W1X O10X 158.2(6) .
O12X W1X O9X 162.8(10) .
O1 W1X O9X 78.8(6) .
O10X W1X O9X 79.5(8) .
O12X W1X O11X 78.3(8) .
O1 W1X O11X 80.4(6) .
O10X W1X O11X 97.1(10) .
O9X W1X O11X 85.9(9) .
O12X W1X O8 87.0(7) .
O1 W1X O8 105.55(19) .
O10X W1X O8 82.4(7) .
O9X W1X O8 108.5(8) .
O11X W1X O8 165.2(6) .
O4 W2 O16 164.4(4) .
O4 W2 O13 89.1(3) .
O16 W2 O13 97.5(5) .
O4 W2 O3 89.3(2) .
O16 W2 O3 87.2(3) .
O13 W2 O3 167.5(4) .
O4 W2 O14 104.3(4) .
O16 W2 O14 90.9(5) .
O13 W2 O14 78.6(4) .
O3 W2 O14 89.8(3) .
O4 W2 O15 86.1(3) .
O16 W2 O15 79.7(4) .
O13 W2 O15 90.9(4) .
O3 W2 O15 101.4(3) .
O14 W2 O15 165.0(4) .
O16X W2X O3 99.9(6) .
O16X W2X O13X 95.7(10) .
O3 W2X O13X 157.5(8) .
O16X W2X O15X 80.8(7) .
O3 W2X O15X 105.4(8) .
O13X W2X O15X 93.1(9) .
O16X W2X O14X 88.9(10) .
O3 W2X O14X 84.8(4) .
O13X W2X O14X 79.3(6) .
O15X W2X O14X 166.6(9) .
O16X W2X O4 168.5(7) .
O3 W2X O4 77.4(2) .
O13X W2X O4 90.3(7) .
O15X W2X O4 89.1(5) .
O14X W2X O4 101.8(8) .
C1 O1 W1X 150.9(4) .
C1 O1 W1 132.5(4) .
W1X O1 W1 52.17(12) .
C12 O2 W1 147.0(4) .
C23 O3 W2X 161.8(4) .
C23 O3 W2 146.2(4) .
C34 O4 W2 139.2(4) .
C34 O4 W2X 128.9(4) .
C78 O8 W1X 124.1(4) .
O1 C1 C2 120.1(5) .
O1 C1 C6 118.7(6) .
C2 C1 C6 121.2(5) .
C1 C2 C3 118.5(5) .
C1 C2 C88 121.8(5) .
C3 C2 C88 119.6(6) .
C2 C3 C4 122.2(6) .
C5 C4 C3 117.0(6) .
C5 C4 C7 120.2(6) .
C3 C4 C7 122.8(7) .
C4 C5 C6 123.5(6) .
C5 C6 C1 117.6(6) .
C5 C6 C11 119.2(6) .
C1 C6 C11 123.1(5) .
C8 C7 C9 107.2(8) .
C8 C7 C4 113.6(7) .
C9 C7 C4 111.6(7) .
C8 C7 C10 106.2(9) .
C9 C7 C10 111.2(9) .
C4 C7 C10 107.0(7) .
C13 C11 C6 111.3(5) .
C17 C12 O2 119.2(6) .
C17 C12 C13 122.2(6) .
O2 C12 C13 118.6(6) .
C14 C13 C12 117.9(6) .
C14 C13 C11 121.5(6) .
C12 C13 C11 120.5(5) .
C13 C14 C15 122.1(7) .
C16 C15 C14 116.2(6) .
C16 C15 C18X 114.8(11) .
C14 C15 C18X 128.1(12) .
C16 C15 C18 126.4(9) .
C14 C15 C18 116.6(9) .
C17 C16 C15 123.4(7) .
C12 C17 C16 117.9(7) .
C12 C17 C22 119.6(6) .
C16 C17 C22 122.3(7) .
C21 C18 C20 107.1(14) .
C21 C18 C19 107.9(18) .
C20 C18 C19 107.6(14) .
C21 C18 C15 111.3(13) .
C20 C18 C15 111.7(13) .
C19 C18 C15 111.0(14) .
C15 C18X C19X 108(2) .
C15 C18X C21X 117.8(19) .
C19X C18X C21X 107(2) .
C15 C18X C20X 107.9(18) .
C19X C18X C20X 108.6(19) .
C21X C18X C20X 107.5(19) .
C24 C22 C17 114.5(6) .
O3 C23 C28 121.1(6) .
O3 C23 C24 117.3(6) .
C28 C23 C24 121.6(5) .
C23 C24 C25 118.0(6) .
C23 C24 C22 118.2(6) .
C25 C24 C22 123.8(6) .
C26 C25 C24 122.5(6) .
C25 C26 C27 117.3(6) .
C25 C26 C29 121.9(6) .
C27 C26 C29 120.8(6) .
C28 C27 C26 122.4(6) .
C23 C28 C27 118.2(6) .
C23 C28 C33 120.1(5) .
C27 C28 C33 121.7(6) .
C32X C29 C30X 109.7(17) .
C31 C29 C32 112.1(9) .
C31 C29 C30 107.1(9) .
C32 C29 C30 106.1(8) .
C32X C29 C31X 113.4(15) .
C30X C29 C31X 105.8(15) .
C32X C29 C26 117.7(13) .
C31 C29 C26 113.2(8) .
C30X C29 C26 108.6(12) .
C32 C29 C26 108.2(6) .
C30 C29 C26 109.9(6) .
C31X C29 C26 100.7(12) .
C28 C33 C35 115.1(5) .
C35 C34 O4 120.3(5) .
C35 C34 C39 122.9(6) .
O4 C34 C39 116.7(5) .
C34 C35 C36 117.6(5) .
C34 C35 C33 122.0(6) .
C36 C35 C33 120.3(6) .
C37 C36 C35 122.2(6) .
C36 C37 C38 117.5(6) .
C36 C37 C40 121.3(6) .
C38 C37 C40 121.2(6) .
C39 C38 C37 122.8(5) .
C38 C39 C34 117.0(5) .
C38 C39 C44 124.1(5) .
C34 C39 C44 118.9(5) .
C42X C40 C41X 114.1(13) .
C42 C40 C37 117.1(7) .
C42X C40 C37 104.8(9) .
C41X C40 C37 114.8(12) .
C42 C40 C41 109.9(9) .
C37 C40 C41 108.6(7) .
C42X C40 C43X 104.5(13) .
C41X C40 C43X 111.7(15) .
C37 C40 C43X 106.0(11) .
C41 C40 C43X 144.6(12) .
C42 C40 C43 108.3(9) .
C37 C40 C43 108.2(7) .
C41 C40 C43 103.9(9) .
C43X C40 C43 57.1(11) .
C46 C44 C39 115.1(5) .
O5 C45 C46 117.4(5) .
O5 C45 C50 121.9(5) .
C46 C45 C50 120.6(5) .
C47 C46 C45 118.9(5) .
C47 C46 C44 120.2(5) .
C45 C46 C44 121.0(5) .
C46 C47 C48 121.9(5) .
C49 C48 C47 117.5(5) .
C49 C48 C51 123.5(5) .
C47 C48 C51 119.0(5) .
C50 C49 C48 122.3(5) .
C49 C50 C45 118.6(5) .
C49 C50 C55 119.1(5) .
C45 C50 C55 122.3(5) .
C52 C51 C54 111.3(9) .
C53X C51 C54X 110(2) .
C53X C51 C52X 110(2) .
C54X C51 C52X 108(2) .
C52 C51 C53 107.1(7) .
C54 C51 C53 107.9(8) .
C52 C51 C48 109.5(6) .
C53X C51 C48 119(3) .
C54 C51 C48 111.7(7) .
C54X C51 C48 110(2) .
C52X C51 C48 99(2) .
C53 C51 C48 109.2(6) .
C57 C55 C50 114.0(5) .
O6 C56 C61 122.1(5) .
O6 C56 C57 116.3(5) .
C61 C56 C57 121.6(5) .
C56 C57 C58 117.5(6) .
C56 C57 C55 121.5(5) .
C58 C57 C55 121.0(5) .
C59 C58 C57 123.0(5) .
C60 C59 C58 117.0(6) .
C60 C59 C62 119.1(6) .
C58 C59 C62 123.9(6) .
C59 C60 C61 122.2(6) .
C56 C61 C60 118.7(5) .
C56 C61 C66 122.4(5) .
C60 C61 C66 118.9(6) .
C64 C62 C63 111.2(7) .
C64 C62 C59 109.1(6) .
C63 C62 C59 112.6(6) .
C64 C62 C65 109.4(8) .
C63 C62 C65 105.1(7) .
C59 C62 C65 109.4(6) .
C68 C66 C61 113.4(5) .
O7 C67 C68 116.5(5) .
O7 C67 C72 122.0(5) .
C68 C67 C72 121.5(5) .
C67 C68 C69 118.9(5) .
C67 C68 C66 121.5(5) .
C69 C68 C66 119.6(6) .
C70 C69 C68 121.8(6) .
C71 C70 C69 117.2(6) .
C71 C70 C73 120.8(5) .
C69 C70 C73 122.0(6) .
C70 C71 C72 123.6(5) .
C71 C72 C67 117.0(5) .
C71 C72 C77 120.1(5) .
C67 C72 C77 122.9(5) .
C74 C73 C75 110.2(6) .
C74 C73 C70 111.7(5) .
C75 C73 C70 109.4(6) .
C74 C73 C76 107.7(6) .
C75 C73 C76 109.2(6) .
C70 C73 C76 108.6(6) .
C79 C77 C72 109.9(5) .
O8 C78 C79 116.4(5) .
O8 C78 C83 122.3(5) .
C79 C78 C83 121.2(5) .
C78 C79 C80 118.6(5) .
C78 C79 C77 121.5(5) .
C80 C79 C77 119.7(5) .
C81 C80 C79 121.7(6) .
C82 C81 C80 117.6(5) .
C82 C81 C84 120.6(5) .
C80 C81 C84 121.7(6) .
C83 C82 C81 123.0(5) .
C82 C83 C78 117.9(5) .
C82 C83 C88 120.1(5) .
C78 C83 C88 121.9(5) .
C85 C84 C86 110.4(8) .
C85 C84 C87 108.7(7) .
C86 C84 C87 107.7(7) .
C85 C84 C81 112.7(6) .
C86 C84 C81 108.3(6) .
C87 C84 C81 109.0(6) .
C2 C88 C83 116.0(5) .
C89 O9 W1 120.7(5) .
C90 O10 W1 117.9(5) .
O9 C89 C90 106.9(6) .
O10 C90 C89 104.9(6) .
C89X O9X W1X 119.6(15) .
C90X O10X W1X 120.3(13) .
O9X C89X C90X 106.8(16) .
O10X C90X C89X 106.3(16) .
C91 O11 W1 118.9(5) .
C92 O12 W1 118.6(4) .
O11 C91 C92 104.4(6) .
O12 C92 C91 105.1(7) .
C91X O11X W1X 119.7(14) .
C92X O12X W1X 123.8(15) .
O11X C91X C92X 109.5(17) .
O12X C92X C91X 108.0(16) .
C93 O13 W2 118.4(8) .
C94 O14 W2 119.7(9) .
O13 C93 C94 107.1(10) .
O14 C94 C93 103.7(9) .
C93X O13X W2X 120.3(10) .
C94X O14X W2X 117.1(12) .
O13X C93X C94X 108.1(15) .
O14X C94X C93X 104.5(13) .
C95 O15 W2 118.3(8) .
C96 O16 W2 118.4(8) .
O15 C95 C96 105.5(9) .
O16 C96 C95 105.8(10) .
C95X O15X W2X 118.0(13) .
C96X O16X W2X 117.2(12) .
O15X C95X C96X 103.8(14) .
O16X C96X C95X 105.6(16) .
N1 C97 C98 178.1(10) .
N2 C99 C100 176.2(13) .
N3 C101 C102 169(2) .
N4 C103 C104 171(5) .
N4 C104 C103 174(4) 2_676

loop_
_geom_bond_atom_site_label_1
_geom_bond_atom_site_label_2
_geom_bond_distance
W1 O12 1.882(5)
W1 O9 1.896(5)
W1 O2 1.904(4)
W1 O11 1.908(5)
W1 O10 1.942(5)
W1 O1 1.954(4)
W1X O12X 1.84(2)
W1X O1 1.855(4)
W1X O10X 1.88(2)
W1X O9X 1.88(2)
W1X O11X 1.98(2)
W1X O8 2.150(5)
W2 O4 1.761(6)
W2 O16 1.878(10)
W2 O13 1.909(7)
W2 O3 1.912(4)
W2 O14 1.921(9)
W2 O15 1.920(10)
W2X O16X 1.84(2)
W2X O3 1.861(4)
W2X O13X 1.883(17)
W2X O15X 1.887(16)
W2X O14X 1.936(15)
W2X O4 2.242(7)
O1 C1 1.370(6)
O2 C12 1.389(7)
O3 C23 1.360(7)
O4 C34 1.383(8)
O5 C45 1.379(7)
O6 C56 1.385(7)
O7 C67 1.384(7)
O8 C78 1.386(6)
C1 C2 1.391(8)
C1 C6 1.401(8)
C2 C3 1.393(8)
C2 C88 1.517(8)
C3 C4 1.395(9)
C4 C5 1.382(10)
C4 C7 1.530(9)
C5 C6 1.388(8)
C6 C11 1.511(9)
C7 C8 1.496(13)
C7 C9 1.504(12)
C7 C10 1.546(13)
C11 C13 1.507(8)
C12 C17 1.361(9)
C12 C13 1.396(8)
C13 C14 1.377(8)
C14 C15 1.400(10)
C15 C16 1.394(11)
C15 C18X 1.46(3)
C15 C18 1.569(17)
C16 C17 1.370(10)
C17 C22 1.524(10)
C18 C21 1.522(17)
C18 C20 1.53(2)
C18 C19 1.530(16)
C18X C19X 1.521(18)
C18X C21X 1.527(19)
C18X C20X 1.54(2)
C22 C24 1.503(9)
C23 C28 1.383(9)
C23 C24 1.384(9)
C24 C25 1.396(8)
C25 C26 1.377(9)
C26 C27 1.391(8)
C26 C29 1.555(8)
C27 C28 1.386(8)
C28 C33 1.511(8)
C29 C32X 1.493(16)
C29 C31 1.521(13)
C29 C30X 1.533(16)
C29 C32 1.539(11)
C29 C30 1.542(12)
C29 C31X 1.548(19)
C33 C35 1.528(8)
C34 C35 1.381(8)
C34 C39 1.398(8)
C35 C36 1.393(9)
C36 C37 1.391(8)
C37 C38 1.394(8)
C37 C40 1.539(10)
C38 C39 1.382(8)
C39 C44 1.520(8)
C40 C42 1.450(12)
C40 C42X 1.503(17)
C40 C41X 1.508(14)
C40 C41 1.557(11)
C40 C43X 1.566(14)
C40 C43 1.585(12)
C44 C46 1.511(8)
C45 C46 1.392(8)
C45 C50 1.396(8)
C46 C47 1.386(8)
C47 C48 1.395(8)
C48 C49 1.387(8)
C48 C51 1.547(8)
C49 C50 1.384(8)
C50 C55 1.530(7)
C51 C52 1.507(10)
C51 C53X 1.51(2)
C51 C54 1.513(10)
C51 C54X 1.515(17)
C51 C52X 1.516(17)
C51 C53 1.530(10)
C55 C57 1.505(8)
C56 C61 1.391(8)
C56 C57 1.392(7)
C57 C58 1.404(8)
C58 C59 1.394(9)
C59 C60 1.391(8)
C59 C62 1.531(9)
C60 C61 1.396(8)
C61 C66 1.518(7)
C62 C64 1.514(11)
C62 C63 1.524(10)
C62 C65 1.547(11)
C66 C68 1.515(8)
C67 C68 1.385(8)
C67 C72 1.400(7)
C68 C69 1.388(8)
C69 C70 1.387(8)
C70 C71 1.383(8)
C70 C73 1.537(9)
C71 C72 1.387(8)
C72 C77 1.525(8)
C73 C74 1.510(10)
C73 C75 1.527(10)
C73 C76 1.549(10)
C77 C79 1.521(7)
C78 C79 1.388(8)
C78 C83 1.403(7)
C79 C80 1.396(8)
C80 C81 1.393(8)
C81 C82 1.385(9)
C81 C84 1.557(8)
C82 C83 1.382(8)
C83 C88 1.520(8)
C84 C85 1.497(11)
C84 C86 1.519(11)
C84 C87 1.530(10)
O9 C89 1.421(8)
O10 C90 1.443(8)
C89 C90 1.493(10)
O9X C89X 1.410(15)
O10X C90X 1.439(16)
C89X C90X 1.509(16)
O11 C91 1.415(8)
O12 C92 1.438(9)
C91 C92 1.513(10)
O11X C91X 1.398(16)
O12X C92X 1.431(16)
C91X C92X 1.499(16)
O13 C93 1.399(13)
O14 C94 1.425(11)
C93 C94 1.525(12)
O13X C93X 1.406(15)
O14X C94X 1.452(14)
C93X C94X 1.507(15)
O15 C95 1.405(11)
O16 C96 1.433(14)
C95 C96 1.517(13)
O15X C95X 1.408(14)
O16X C96X 1.432(16)
C95X C96X 1.516(15)
N1 C97 1.150(10)
C97 C98 1.399(11)
N2 C99 1.135(12)
C99 C100 1.420(13)
N3 C101 1.24(2)
C101 C102 1.31(2)
N4 C103 1.155(8)
C103 C104 1.534(8)

loop_
_geom_hbond_atom_site_label_D
_geom_hbond_atom_site_label_H
_geom_hbond_atom_site_label_A
_geom_hbond_distance_DH
_geom_hbond_distance_HA
_geom_hbond_distance_DA
_geom_hbond_angle_DHA
O5 H5 O6 0.84 2.02 2.744(6) 143.8
O6 H6 O7 0.84 1.83 2.665(5) 176.9
O7 H7 O8 0.84 1.82 2.645(6) 166.1
O8 H8 O10 0.83(2) 1.97(5) 2.718(6) 149(9)
O8 H8 O1 0.83(2) 2.57(7) 3.194(6) 133(8)

loop_
_geom_torsion_atom_site_label_1
_geom_torsion_atom_site_label_2
_geom_torsion_atom_site_label_3
_geom_torsion_atom_site_label_4
_geom_torsion
_geom_torsion_site_symmetry_1
_geom_torsion_site_symmetry_4
O12X W1X O1 C1 -145.9(11) . .
O10X W1X O1 C1 54(2) . .
O9X W1X O1 C1 51.3(11) . .
O11X W1X O1 C1 139.0(10) . .
O8 W1X O1 C1 -54.9(9) . .
O12X W1X O1 W1 102.8(7) . .
O10X W1X O1 W1 -57(2) . .
O9X W1X O1 W1 -59.9(7) . .
O11X W1X O1 W1 27.8(6) . .
O8 W1X O1 W1 -166.20(16) . .
O12 W1 O1 C1 175.0(5) . .
O9 W1 O1 C1 -79.0(7) . .
O2 W1 O1 C1 14.5(5) . .
O11 W1 O1 C1 97.3(5) . .
O10 W1 O1 C1 -95.4(5) . .
O12 W1 O1 W1X -42.92(18) . .
O9 W1 O1 W1X 63.0(5) . .
O2 W1 O1 W1X 156.57(15) . .
O11 W1 O1 W1X -120.61(17) . .
O10 W1 O1 W1X 46.70(17) . .
O12 W1 O2 C12 6.8(12) . .
O9 W1 O2 C12 -111.1(8) . .
O11 W1 O2 C12 -19.2(8) . .
O10 W1 O2 C12 171.0(8) . .
O1 W1 O2 C12 89.4(8) . .
O16X W2X O3 C23 83.5(17) . .
O13X W2X O3 C23 -49(2) . .
O15X W2X O3 C23 166.6(16) . .
O14X W2X O3 C23 -4.5(18) . .
O4 W2X O3 C23 -107.9(16) . .
O16X W2X O3 W2 149.6(7) . .
O13X W2X O3 W2 16.7(14) . .
O15X W2X O3 W2 -127.3(6) . .
O14X W2X O3 W2 61.6(8) . .
O4 W2X O3 W2 -41.8(2) . .
O4 W2 O3 C23 -86.7(8) . .
O16 W2 O3 C23 108.5(9) . .
O13 W2 O3 C23 -3.8(19) . .
O14 W2 O3 C23 17.6(8) . .
O15 W2 O3 C23 -172.6(8) . .
O4 W2 O3 W2X 124.1(3) . .
O16 W2 O3 W2X -40.7(4) . .
O13 W2 O3 W2X -153.0(15) . .
O14 W2 O3 W2X -131.5(4) . .
O15 W2 O3 W2X 38.3(3) . .
O16 W2 O4 C34 61.4(14) . .
O13 W2 O4 C34 176.9(7) . .
O3 W2 O4 C34 -15.6(6) . .
O14 W2 O4 C34 -105.1(7) . .
O15 W2 O4 C34 85.9(7) . .
O16 W2 O4 W2X 5.5(11) . .
O13 W2 O4 W2X 120.9(5) . .
O3 W2 O4 W2X -71.5(3) . .
O14 W2 O4 W2X -161.1(4) . .
O15 W2 O4 W2X 29.9(4) . .
O16X W2X O4 C34 35(3) . .
O3 W2X O4 C34 -42.7(5) . .
O13X W2X O4 C34 156.3(7) . .
O15X W2X O4 C34 63.3(9) . .
O14X W2X O4 C34 -124.5(6) . .
O16X W2X O4 W2 171(3) . .
O3 W2X O4 W2 93.3(3) . .
O13X W2X O4 W2 -67.6(6) . .
O15X W2X O4 W2 -160.7(8) . .
O14X W2X O4 W2 11.5(4) . .
O12X W1X O8 C78 88.4(9) . .
O1 W1X O8 C78 -16.2(5) . .
O10X W1X O8 C78 -175.5(8) . .
O9X W1X O8 C78 -99.3(7) . .
O11X W1X O8 C78 96(2) . .
W1X O1 C1 C2 27.0(12) . .
W1 O1 C1 C2 113.2(6) . .
W1X O1 C1 C6 -154.6(6) . .
W1 O1 C1 C6 -68.4(7) . .
O1 C1 C2 C3 -178.9(5) . .
C6 C1 C2 C3 2.8(9) . .
O1 C1 C2 C88 -0.7(9) . .
C6 C1 C2 C88 -179.1(5) . .
C1 C2 C3 C4 -0.4(10) . .
C88 C2 C3 C4 -178.6(6) . .
C2 C3 C4 C5 -1.9(10) . .
C2 C3 C4 C7 176.2(7) . .
C3 C4 C5 C6 1.9(11) . .
C7 C4 C5 C6 -176.2(7) . .
C4 C5 C6 C1 0.3(10) . .
C4 C5 C6 C11 176.7(6) . .
O1 C1 C6 C5 178.9(6) . .
C2 C1 C6 C5 -2.7(9) . .
O1 C1 C6 C11 2.7(9) . .
C2 C1 C6 C11 -178.9(6) . .
C5 C4 C7 C8 -179.6(8) . .
C3 C4 C7 C8 2.4(12) . .
C5 C4 C7 C9 -58.3(10) . .
C3 C4 C7 C9 123.7(9) . .
C5 C4 C7 C10 63.6(11) . .
C3 C4 C7 C10 -114.4(10) . .
C5 C6 C11 C13 -72.0(8) . .
C1 C6 C11 C13 104.2(7) . .
W1 O2 C12 C17 123.8(7) . .
W1 O2 C12 C13 -57.7(10) . .
C17 C12 C13 C14 5.6(9) . .
O2 C12 C13 C14 -172.9(6) . .
C17 C12 C13 C11 -177.7(6) . .
O2 C12 C13 C11 3.8(9) . .
C6 C11 C13 C14 107.1(7) . .
C6 C11 C13 C12 -69.5(7) . .
C12 C13 C14 C15 -1.9(10) . .
C11 C13 C14 C15 -178.5(7) . .
C13 C14 C15 C16 -2.4(11) . .
C13 C14 C15 C18X -170.5(15) . .
C13 C14 C15 C18 167.4(9) . .
C14 C15 C16 C17 3.3(12) . .
C18X C15 C16 C17 173.0(13) . .
C18 C15 C16 C17 -165.3(10) . .
O2 C12 C17 C16 173.7(6) . .
C13 C12 C17 C16 -4.8(10) . .
O2 C12 C17 C22 -2.4(9) . .
C13 C12 C17 C22 179.1(6) . .
C15 C16 C17 C12 0.2(11) . .
C15 C16 C17 C22 176.2(7) . .
C16 C15 C18 C21 -18(2) . .
C14 C15 C18 C21 172.9(15) . .
C18X C15 C18 C21 46(4) . .
C16 C15 C18 C20 101.2(14) . .
C14 C15 C18 C20 -67.3(15) . .
C18X C15 C18 C20 165(4) . .
C16 C15 C18 C19 -138.7(14) . .
C14 C15 C18 C19 52.8(18) . .
C18X C15 C18 C19 -74(4) . .
C16 C15 C18X C19X 174.9(17) . .
C14 C15 C18X C19X -17(3) . .
C18 C15 C18X C19X 48(3) . .
C16 C15 C18X C21X -64(2) . .
C14 C15 C18X C21X 104(2) . .
C18 C15 C18X C21X 169(5) . .
C16 C15 C18X C20X 57.7(19) . .
C14 C15 C18X C20X -134.0(17) . .
C18 C15 C18X C20X -69(4) . .
C12 C17 C22 C24 91.6(8) . .
C16 C17 C22 C24 -84.4(8) . .
W2X O3 C23 C28 91.9(17) . .
W2 O3 C23 C28 53.3(10) . .
W2X O3 C23 C24 -88.7(16) . .
W2 O3 C23 C24 -127.3(7) . .
O3 C23 C24 C25 178.0(5) . .
C28 C23 C24 C25 -2.6(9) . .
O3 C23 C24 C22 -0.4(8) . .
C28 C23 C24 C22 179.0(6) . .
C17 C22 C24 C23 -161.4(6) . .
C17 C22 C24 C25 20.4(9) . .
C23 C24 C25 C26 0.8(10) . .
C22 C24 C25 C26 179.0(6) . .
C24 C25 C26 C27 1.2(10) . .
C24 C25 C26 C29 -178.7(6) . .
C25 C26 C27 C28 -1.5(9) . .
C29 C26 C27 C28 178.4(6) . .
O3 C23 C28 C27 -178.3(5) . .
C24 C23 C28 C27 2.4(9) . .
O3 C23 C28 C33 2.2(8) . .
C24 C23 C28 C33 -177.1(5) . .
C26 C27 C28 C23 -0.2(9) . .
C26 C27 C28 C33 179.3(6) . .
C25 C26 C29 C32X -174.3(19) . .
C27 C26 C29 C32X 6(2) . .
C25 C26 C29 C31 -5.3(12) . .
C27 C26 C29 C31 174.8(10) . .
C25 C26 C29 C30X -48.9(17) . .
C27 C26 C29 C30X 131.2(16) . .
C25 C26 C29 C32 119.6(9) . .
C27 C26 C29 C32 -60.3(10) . .
C25 C26 C29 C30 -125.0(8) . .
C27 C26 C29 C30 55.1(9) . .
C25 C26 C29 C31X 62.0(17) . .
C27 C26 C29 C31X -117.9(17) . .
C23 C28 C33 C35 61.1(8) . .
C27 C28 C33 C35 -118.4(7) . .
W2 O4 C34 C35 66.3(9) . .
W2X O4 C34 C35 83.3(7) . .
W2 O4 C34 C39 -116.4(6) . .
W2X O4 C34 C39 -99.3(6) . .
O4 C34 C35 C36 178.8(6) . .
C39 C34 C35 C36 1.6(9) . .
O4 C34 C35 C33 3.3(9) . .
C39 C34 C35 C33 -173.8(6) . .
C28 C33 C35 C34 -100.4(7) . .
C28 C33 C35 C36 84.3(8) . .
C34 C35 C36 C37 -0.6(9) . .
C33 C35 C36 C37 174.9(6) . .
C35 C36 C37 C38 -0.4(9) . .
C35 C36 C37 C40 -177.2(6) . .
C36 C37 C38 C39 0.5(9) . .
C40 C37 C38 C39 177.3(6) . .
C37 C38 C39 C34 0.4(9) . .
C37 C38 C39 C44 -178.7(6) . .
C35 C34 C39 C38 -1.5(9) . .
O4 C34 C39 C38 -178.8(5) . .
C35 C34 C39 C44 177.6(6) . .
O4 C34 C39 C44 0.4(9) . .
C36 C37 C40 C42 179.1(9) . .
C38 C37 C40 C42 2.4(11) . .
C36 C37 C40 C42X -133.4(11) . .
C38 C37 C40 C42X 49.9(12) . .
C36 C37 C40 C41X -7.4(16) . .
C38 C37 C40 C41X 175.9(14) . .
C36 C37 C40 C41 -55.8(10) . .
C38 C37 C40 C41 127.5(9) . .
C36 C37 C40 C43X 116.4(12) . .
C38 C37 C40 C43X -60.3(13) . .
C36 C37 C40 C43 56.5(9) . .
C38 C37 C40 C43 -120.2(8) . .
C38 C39 C44 C46 17.1(9) . .
C34 C39 C44 C46 -162.0(5) . .
O5 C45 C46 C47 -179.6(5) . .
C50 C45 C46 C47 3.2(9) . .
O5 C45 C46 C44 1.8(9) . .
C50 C45 C46 C44 -175.3(5) . .
C39 C44 C46 C47 86.9(7) . .
C39 C44 C46 C45 -94.6(7) . .
C45 C46 C47 C48 0.0(9) . .
C44 C46 C47 C48 178.5(6) . .
C46 C47 C48 C49 -1.8(9) . .
C46 C47 C48 C51 -179.6(6) . .
C47 C48 C49 C50 0.5(9) . .
C51 C48 C49 C50 178.2(6) . .
C48 C49 C50 C45 2.6(9) . .
C48 C49 C50 C55 -177.2(6) . .
O5 C45 C50 C49 178.5(6) . .
C46 C45 C50 C49 -4.5(9) . .
O5 C45 C50 C55 -1.7(9) . .
C46 C45 C50 C55 175.4(6) . .
C49 C48 C51 C52 -116.5(10) . .
C47 C48 C51 C52 61.1(10) . .
C49 C48 C51 C53X 165(3) . .
C47 C48 C51 C53X -18(3) . .
C49 C48 C51 C54 7.2(12) . .
C47 C48 C51 C54 -175.1(9) . .
C49 C48 C51 C54X 36(3) . .
C47 C48 C51 C54X -146(3) . .
C49 C48 C51 C52X -76(3) . .
C47 C48 C51 C52X 101(3) . .
C49 C48 C51 C53 126.4(7) . .
C47 C48 C51 C53 -55.9(8) . .
C49 C50 C55 C57 -76.5(7) . .
C45 C50 C55 C57 103.7(7) . .
O6 C56 C57 C58 178.6(5) . .
C61 C56 C57 C58 -3.5(8) . .
O6 C56 C57 C55 -3.2(8) . .
C61 C56 C57 C55 174.6(5) . .
C50 C55 C57 C56 -71.4(7) . .
C50 C55 C57 C58 106.7(6) . .
C56 C57 C58 C59 0.9(9) . .
C55 C57 C58 C59 -177.3(5) . .
C57 C58 C59 C60 1.6(9) . .
C57 C58 C59 C62 -179.4(6) . .
C58 C59 C60 C61 -1.7(9) . .
C62 C59 C60 C61 179.3(6) . .
O6 C56 C61 C60 -178.7(5) . .
C57 C56 C61 C60 3.5(8) . .
O6 C56 C61 C66 2.3(8) . .
C57 C56 C61 C66 -175.5(5) . .
C59 C60 C61 C56 -0.8(9) . .
C59 C60 C61 C66 178.2(5) . .
C60 C59 C62 C64 64.3(9) . .
C58 C59 C62 C64 -114.6(8) . .
C60 C59 C62 C63 -171.7(7) . .
C58 C59 C62 C63 9.3(10) . .
C60 C59 C62 C65 -55.2(9) . .
C58 C59 C62 C65 125.8(7) . .
C56 C61 C66 C68 -93.0(7) . .
C60 C61 C66 C68 88.0(7) . .
O7 C67 C68 C69 -179.9(5) . .
C72 C67 C68 C69 -0.5(8) . .
O7 C67 C68 C66 -0.7(7) . .
C72 C67 C68 C66 178.7(5) . .
C61 C66 C68 C67 88.9(7) . .
C61 C66 C68 C69 -92.0(7) . .
C67 C68 C69 C70 -0.3(8) . .
C66 C68 C69 C70 -179.5(5) . .
C68 C69 C70 C71 -0.2(8) . .
C68 C69 C70 C73 179.4(5) . .
C69 C70 C71 C72 1.5(8) . .
C73 C70 C71 C72 -178.1(5) . .
C70 C71 C72 C67 -2.2(8) . .
C70 C71 C72 C77 174.5(5) . .
O7 C67 C72 C71 -179.0(5) . .
C68 C67 C72 C71 1.6(8) . .
O7 C67 C72 C77 4.5(8) . .
C68 C67 C72 C77 -174.9(5) . .
C71 C70 C73 C74 172.6(6) . .
C69 C70 C73 C74 -7.0(9) . .
C71 C70 C73 C75 -65.2(8) . .
C69 C70 C73 C75 115.3(7) . .
C71 C70 C73 C76 53.9(8) . .
C69 C70 C73 C76 -125.7(7) . .
C71 C72 C77 C79 -92.3(6) . .
C67 C72 C77 C79 84.1(6) . .
W1X O8 C78 C79 -128.3(5) . .
W1X O8 C78 C83 55.4(7) . .
O8 C78 C79 C80 -179.4(5) . .
C83 C78 C79 C80 -3.0(9) . .
O8 C78 C79 C77 -4.5(8) . .
C83 C78 C79 C77 172.0(5) . .
C72 C77 C79 C78 -91.1(7) . .
C72 C77 C79 C80 83.8(6) . .
C78 C79 C80 C81 0.9(9) . .
C77 C79 C80 C81 -174.1(6) . .
C79 C80 C81 C82 1.1(9) . .
C79 C80 C81 C84 178.2(6) . .
C80 C81 C82 C83 -1.2(10) . .
C84 C81 C82 C83 -178.3(6) . .
C81 C82 C83 C78 -0.7(9) . .
C81 C82 C83 C88 174.2(6) . .
O8 C78 C83 C82 179.1(5) . .
C79 C78 C83 C82 2.9(9) . .
O8 C78 C83 C88 4.2(9) . .
C79 C78 C83 C88 -172.0(5) . .
C82 C81 C84 C85 176.8(8) . .
C80 C81 C84 C85 -0.1(10) . .
C82 C81 C84 C86 54.5(9) . .
C80 C81 C84 C86 -122.5(8) . .
C82 C81 C84 C87 -62.4(9) . .
C80 C81 C84 C87 120.6(8) . .
C1 C2 C88 C83 76.9(7) . .
C3 C2 C88 C83 -105.0(7) . .
C82 C83 C88 C2 71.4(7) . .
C78 C83 C88 C2 -113.8(6) . .
O12 W1 O9 C89 94.4(6) . .
O2 W1 O9 C89 -103.0(6) . .
O11 W1 O9 C89 173.6(6) . .
O10 W1 O9 C89 6.7(5) . .
O1 W1 O9 C89 -9.9(9) . .
O12 W1 O10 C90 -81.5(5) . .
O9 W1 O10 C90 16.3(5) . .
O2 W1 O10 C90 103.8(5) . .
O11 W1 O10 C90 -37.5(10) . .
O1 W1 O10 C90 -169.5(5) . .
W1 O9 C89 C90 -26.0(9) . .
W1 O10 C90 C89 -33.1(8) . .
O9 C89 C90 O10 34.2(9) . .
O12X W1X O9X C89X 59(4) . .
O1 W1X O9X C89X 163(2) . .
O10X W1X O9X C89X -16(2) . .
O11X W1X O9X C89X 82(2) . .
O8 W1X O9X C89X -94(2) . .
O12X W1X O10X C90X -166(3) . .
O1 W1X O10X C90X -6(4) . .
O9X W1X O10X C90X -3(3) . .
O11X W1X O10X C90X -87(3) . .
O8 W1X O10X C90X 108(3) . .
W1X O9X C89X C90X 29(4) . .
W1X O10X C90X C89X 18(5) . .
O9X C89X C90X O10X -27(5) . .
O12 W1 O11 C91 13.5(6) . .
O9 W1 O11 C91 -83.7(6) . .
O2 W1 O11 C91 -175.1(6) . .
O10 W1 O11 C91 -31.5(11) . .
O1 W1 O11 C91 97.5(6) . .
O9 W1 O12 C92 103.2(7) . .
O2 W1 O12 C92 -13.8(11) . .
O11 W1 O12 C92 12.5(7) . .
O10 W1 O12 C92 -178.9(7) . .
O1 W1 O12 C92 -96.7(7) . .
W1 O11 C91 C92 -33.1(10) . .
W1 O12 C92 C91 -32.4(11) . .
O11 C91 C92 O12 37.9(11) . .
O12X W1X O11X C91X 2(3) . .
O1 W1X O11X C91X 109(3) . .
O10X W1X O11X C91X -92(3) . .
O9X W1X O11X C91X -171(3) . .
O8 W1X O11X C91X -5(4) . .
O1 W1X O12X C92X -84(5) . .
O10X W1X O12X C92X 89(5) . .
O9X W1X O12X C92X 17(6) . .
O11X W1X O12X C92X -7(4) . .
O8 W1X O12X C92X 171(5) . .
W1X O11X C91X C92X 3(6) . .
W1X O12X C92X C91X 10(8) . .
O11X C91X C92X O12X -7(7) . .
O4 W2 O13 C93 90.6(10) . .
O16 W2 O13 C93 -103.6(11) . .
O3 W2 O13 C93 8(2) . .
O14 W2 O13 C93 -14.2(10) . .
O15 W2 O13 C93 176.7(11) . .
O4 W2 O14 C94 -96.6(12) . .
O16 W2 O14 C94 87.0(12) . .
O13 W2 O14 C94 -10.5(12) . .
O3 W2 O14 C94 174.2(12) . .
O15 W2 O14 C94 36(2) . .
W2 O13 C93 C94 32.9(17) . .
W2 O14 C94 C93 28.8(19) . .
O13 C93 C94 O14 -36(2) . .
O16X W2X O13X C93X -93(2) . .
O3 W2X O13X C93X 41(3) . .
O15X W2X O13X C93X -174(2) . .
O14X W2X O13X C93X -5(2) . .
O4 W2X O13X C93X 97(2) . .
O16X W2X O14X C94X 79(2) . .
O3 W2X O14X C94X 179(2) . .
O13X W2X O14X C94X -17(2) . .
O15X W2X O14X C94X 39(5) . .
O4 W2X O14X C94X -105(2) . .
W2X O13X C93X C94X 24(4) . .
W2X O14X C94X C93X 32(4) . .
O13X C93X C94X O14X -33(4) . .
O4 W2 O15 C95 174.7(9) . .
O16 W2 O15 C95 -11.8(9) . .
O13 W2 O15 C95 85.6(10) . .
O3 W2 O15 C95 -96.8(9) . .
O14 W2 O15 C95 40.2(19) . .
O4 W2 O16 C96 12.4(18) . .
O13 W2 O16 C96 -102.0(9) . .
O3 W2 O16 C96 89.7(9) . .
O14 W2 O16 C96 179.4(9) . .
O15 W2 O16 C96 -12.4(9) . .
W2 O15 C95 C96 30.2(15) . .
W2 O16 C96 C95 30.8(14) . .
O15 C95 C96 O16 -35.8(16) . .
O16X W2X O15X C95X -13(2) . .
O3 W2X O15X C95X -110(2) . .
O13X W2X O15X C95X 83(2) . .
O14X W2X O15X C95X 28(5) . .
O4 W2X O15X C95X 173(2) . .
O3 W2X O16X C96X 90.4(19) . .
O13X W2X O16X C96X -106.0(19) . .
O15X W2X O16X C96X -14(2) . .
O14X W2X O16X C96X 174.9(19) . .
O4 W2X O16X C96X 15(4) . .
W2X O15X C95X C96X 32(3) . .
W2X O16X C96X C95X 34(3) . .
O15X C95X C96X O16X -39(3) . .
C104 C103 C104 C103 0.1(8) 2_676 2_676
